data_1567007
loop_
_publ_author_name
'Jiang, Jianzhuang'
'Liu, Chao'
'Jin, Yucheng'
'Qi, Dongdong'
'Ding, Xu'
'Ren, Huimin'
'Wang, Hailong'

_publ_section_title
;
 Enantioselective Assembly and Recognition of Heterochiral Porous Organic
 Cages Deduced from Binary Chiral Components
;
_journal_name_full 'Chemical Science'
_journal_paper_doi 10.1039/D2SC01876D
_journal_year 2022
_chemical_absolute_configuration rm
_chemical_formula_sum 'C156 H144 Cl6 N12 O6'
_chemical_formula_weight 2495.52
_space_group_crystal_system monoclinic
_space_group_IT_number 4
_space_group_name_Hall 'P 2yb'
_space_group_name_H-M_alt 'P 1 21 1'
_atom_sites_solution_hydrogens geom
_audit_creation_method SHELXL-2014/7
_audit_update_record
;
2021-10-10 deposited with the CCDC.	2022-05-20 downloaded from the CCDC.
;
_cell_angle_alpha 90
_cell_angle_beta 100.516(2)
_cell_angle_gamma 90
_cell_formula_units_Z 2
_cell_length_a 13.9655(4)
_cell_length_b 39.9035(10)
_cell_length_c 15.4673(3)
_cell_measurement_reflns_used 8898
_cell_measurement_temperature 293(2)
_cell_measurement_theta_max 57.6580
_cell_measurement_theta_min 2.9130
_cell_volume 8474.7(4)
_computing_structure_refinement 'SHELXL-2014/7 (Sheldrick, 2014)'
_diffrn_ambient_temperature 293(2)
_diffrn_measured_fraction_theta_full 0.994
_diffrn_measured_fraction_theta_max 0.958
_diffrn_measurement_device_type 'XtaLAB AFC12 (RCD3): Kappa single'
_diffrn_radiation_type CuK\a
_diffrn_radiation_wavelength 1.54178
_diffrn_reflns_av_R_equivalents 0.0722
_diffrn_reflns_av_unetI/netI 0.0999
_diffrn_reflns_Laue_measured_fraction_full 0.994
_diffrn_reflns_Laue_measured_fraction_max 0.958
_diffrn_reflns_limit_h_max 12
_diffrn_reflns_limit_h_min -16
_diffrn_reflns_limit_k_max 48
_diffrn_reflns_limit_k_min -48
_diffrn_reflns_limit_l_max 18
_diffrn_reflns_limit_l_min -19
_diffrn_reflns_number 55680
_diffrn_reflns_point_group_measured_fraction_full 0.780
_diffrn_reflns_point_group_measured_fraction_max 0.738
_diffrn_reflns_theta_full 67.679
_diffrn_reflns_theta_max 74.277
_diffrn_reflns_theta_min 2.906
_exptl_absorpt_coefficient_mu 1.309
_exptl_crystal_colour colourless
_exptl_crystal_density_diffrn 0.978
_exptl_crystal_description block
_exptl_crystal_F_000 2628
_refine_diff_density_max 0.417
_refine_diff_density_min -0.325
_refine_diff_density_rms 0.059
_refine_ls_abs_structure_details
;
 Flack x determined using 3732 quotients [(I+)-(I-)]/[(I+)+(I-)]
 (Parsons, Flack and Wagner, Acta Cryst. B69 (2013) 249-259).
;
_refine_ls_abs_structure_Flack 0.049(13)
_refine_ls_extinction_method none
_refine_ls_goodness_of_fit_ref 0.905
_refine_ls_hydrogen_treatment constr
_refine_ls_matrix_type full
_refine_ls_number_parameters 1627
_refine_ls_number_reflns 25546
_refine_ls_number_restraints 4138
_refine_ls_restrained_S_all 0.889
_refine_ls_R_factor_all 0.1196
_refine_ls_R_factor_gt 0.0821
_refine_ls_shift/su_max 0.000
_refine_ls_shift/su_mean 0.000
_refine_ls_structure_factor_coef Fsqd
_refine_ls_weighting_details 'w=1/[\s^2^(Fo^2^)+(0.1373P)^2^] where P=(Fo^2^+2Fc^2^)/3'
_refine_ls_weighting_scheme calc
_refine_ls_wR_factor_gt 0.2092
_refine_ls_wR_factor_ref 0.2295
_reflns_Friedel_coverage 0.519
_reflns_Friedel_fraction_full 0.560
_reflns_Friedel_fraction_max 0.512
_reflns_number_gt 13420
_reflns_number_total 25546
_reflns_threshold_expression 'I > 2\s(I)'
_cod_data_source_file d2sc01876d2.cif
_cod_data_source_block 11
_cod_original_sg_symbol_H-M 'P 21'
_cod_database_code 1567007
_shelx_shelxl_version_number 2014/7
_shelx_space_group_comment
;
The symmetry employed for this shelxl refinement is uniquely defined
by the following loop, which should always be used as a source of
symmetry information in preference to the above space-group names.
They are only intended as comments.
;

loop_
_space_group_symop_operation_xyz
'x, y, z'
'-x, y+1/2, -z'

loop_
_atom_site_label
_atom_site_type_symbol
_atom_site_fract_x
_atom_site_fract_y
_atom_site_fract_z
_atom_site_U_iso_or_equiv
_atom_site_adp_type
_atom_site_occupancy
_atom_site_site_symmetry_order
_atom_site_calc_flag
_atom_site_refinement_flags_posn
_atom_site_refinement_flags_adp
_atom_site_refinement_flags_occupancy
_atom_site_disorder_assembly
_atom_site_disorder_group
Cl01 Cl 0.51883(16) 0.64012(5) 1.12599(12) 0.0754(6) Uani 1 1 d . . . . .
Cl02 Cl 0.52248(19) 0.37508(6) 0.19203(12) 0.0868(7) Uani 1 1 d . . . . .
Cl03 Cl 0.75520(17) 0.58887(7) 0.22867(12) 0.0915(8) Uani 1 1 d . . . . .
Cl04 Cl -0.15519(17) 0.44964(6) 0.47299(15) 0.0825(6) Uani 1 1 d . U . . .
Cl05 Cl 1.1119(2) 0.55634(7) 0.90550(17) 0.1059(8) Uani 1 1 d . . . . .
Cl06 Cl 0.1815(2) 0.40029(7) 1.05613(17) 0.1028(8) Uani 1 1 d . . . . .
O007 O 0.3933(4) 0.49581(13) 0.4188(3) 0.0641(13) Uani 1 1 d . . . . .
O008 O 0.6547(4) 0.48627(14) 0.5574(3) 0.0670(14) Uani 1 1 d . . . . .
O009 O 0.3120(4) 0.43541(14) 0.6226(3) 0.0713(15) Uani 1 1 d . . . . .
O00A O 0.6370(5) 0.56661(15) 0.7174(3) 0.0844(18) Uani 1 1 d . . . . .
O00B O 0.3187(5) 0.50935(15) 0.7380(4) 0.0874(18) Uani 1 1 d . . . . .
N5C N 0.5246(4) 0.72626(15) 0.5520(4) 0.0571(15) Uani 1 1 d . . . . .
O00D O 0.5751(4) 0.50688(16) 0.8522(4) 0.0870(18) Uani 1 1 d . . . . .
N00E N 0.0998(5) 0.61678(17) 0.1870(4) 0.0652(17) Uani 1 1 d . . . . .
N00F N 0.2638(5) 0.66077(17) 0.2002(4) 0.0635(16) Uani 1 1 d . . . . .
N00H N 0.0365(5) 0.66460(18) 0.6923(4) 0.0643(17) Uani 1 1 d . . . . .
N00I N 0.4545(5) 0.73691(19) 0.7115(4) 0.0684(17) Uani 1 1 d . . . . .
N00J N 0.4656(6) 0.27145(16) 0.6703(4) 0.0721(19) Uani 1 1 d . . . . .
N00K N 0.8829(6) 0.31198(19) 0.5732(4) 0.077(2) Uani 1 1 d . . . . .
C9L C 0.1679(6) 0.46112(19) 0.4665(4) 0.0592(14) Uani 1 1 d . U . . .
C00M C 0.2631(6) 0.4639(2) 0.4539(4) 0.0597(14) Uani 1 1 d . U . . .
C5N C 0.4520(6) 0.7193(2) 0.4941(5) 0.0649(16) Uani 1 1 d . U . . .
H1N H 0.4026 0.7350 0.4786 0.078 Uiso 1 1 calc R U . . .
N00O N -0.0817(5) 0.64175(17) 0.5321(4) 0.0672(17) Uani 1 1 d . . . . .
C00P C 0.7316(6) 0.4931(2) 0.6228(5) 0.0658(15) Uani 1 1 d . U . . .
C8Q C 0.2366(6) 0.5216(2) 0.4142(4) 0.0608(14) Uani 1 1 d . U . . .
H2Q H 0.2615 0.5418 0.3978 0.073 Uiso 1 1 calc R U . . .
C14R C 0.4284(6) 0.5558(2) 0.9332(4) 0.0598(14) Uani 1 1 d . U . . .
C00S C 0.2982(6) 0.4948(2) 0.4284(4) 0.0614(14) Uani 1 1 d . U . . .
C00T C 0.2083(5) 0.6720(2) 0.7180(4) 0.0573(15) Uani 1 1 d . U . . .
C1U C 0.5548(8) 0.2758(2) 0.6697(5) 0.0721(17) Uani 1 1 d . U . . .
H3U H 0.6007 0.2610 0.6996 0.087 Uiso 1 1 calc R U . . .
C3V C 0.3978(7) 0.4368(2) 0.9466(5) 0.0722(16) Uani 1 1 d . U . . .
C2W C 0.2764(6) 0.4805(2) 0.9451(5) 0.0710(16) Uani 1 1 d . U . . .
H4W H 0.2560 0.5024 0.9310 0.085 Uiso 1 1 calc R U . . .
C6X C 0.5111(5) 0.6600(2) 0.4902(5) 0.0610(15) Uani 1 1 d . U . . .
H5X H 0.5515 0.6636 0.5442 0.073 Uiso 1 1 calc R U . . .
C00Y C 0.8884(6) 0.5061(2) 0.7582(5) 0.0680(15) Uani 1 1 d . U . . .
C4Z C 0.1104(6) 0.6816(2) 0.6869(4) 0.0629(16) Uani 1 1 d . U . . .
H6Z H 0.1002 0.7025 0.6601 0.075 Uiso 1 1 calc R U . . .
C010 C 0.3791(5) 0.6844(2) 0.7430(4) 0.0562(15) Uani 1 1 d . U . . .
C7 C 0.0827(6) 0.5523(2) 0.4055(5) 0.0646(15) Uani 1 1 d . U . . .
C11 C 0.3999(6) 0.6534(2) 0.7816(4) 0.0608(15) Uani 1 1 d . U . . .
H7 H 0.4641 0.6475 0.8040 0.073 Uiso 1 1 calc R U . . .
C10 C 0.2310(5) 0.63955(19) 0.7556(4) 0.0544(14) Uani 1 1 d . U . . .
H8 H 0.1812 0.6244 0.7585 0.065 Uiso 1 1 calc R U . . .
C12 C 0.7577(6) 0.5260(2) 0.6422(5) 0.0640(14) Uani 1 1 d . U . . .
C13 C 0.9758(6) 0.5138(2) 0.8206(5) 0.0660(16) Uani 1 1 d . U . . .
H9 H 1.0127 0.4968 0.8516 0.079 Uiso 1 1 calc R U . . .
C016 C 0.1017(6) 0.4896(2) 0.4452(4) 0.0624(14) Uani 1 1 d . U . . .
C017 C 0.1410(6) 0.5207(2) 0.4225(4) 0.0596(14) Uani 1 1 d . U . . .
C018 C 0.0314(6) 0.4276(2) 0.4951(5) 0.0660(17) Uani 1 1 d . U . . .
H10 H 0.0093 0.4073 0.5131 0.079 Uiso 1 1 calc R U . . .
C019 C 0.0867(6) 0.5711(2) 0.3333(5) 0.0646(16) Uani 1 1 d . U . . .
H11 H 0.1208 0.5630 0.2913 0.078 Uiso 1 1 calc R U . . .
C01A C 0.5860(7) 0.30422(19) 0.6221(4) 0.0650(16) Uani 1 1 d . U . . .
C01B C 0.5133(6) 0.6294(2) 0.4471(5) 0.0614(14) Uani 1 1 d . U . . .
C01C C 0.1046(7) 0.6429(2) 0.1181(5) 0.0795(18) Uani 1 1 d . U . . .
H12C H 0.0751 0.6639 0.1332 0.095 Uiso 1 1 calc R U . . .
C01D C 0.4451(5) 0.6860(2) 0.4501(5) 0.0575(15) Uani 1 1 d . U . . .
C01E C 0.5543(6) 0.3580(2) 0.5480(4) 0.0640(15) Uani 1 1 d . U . . .
C01F C 0.3995(6) 0.5288(2) 0.8734(5) 0.0657(14) Uani 1 1 d . U . . .
C01G C 0.4526(6) 0.6238(2) 0.3668(5) 0.0648(15) Uani 1 1 d . U . . .
H13G H 0.4547 0.6033 0.3384 0.078 Uiso 1 1 calc R U . . .
C01H C 0.3412(6) 0.5368(2) 0.7901(5) 0.0680(15) Uani 1 1 d . U . . .
C01I C 0.3251(6) 0.63079(19) 0.7871(4) 0.0561(14) Uani 1 1 d . U . . .
C01J C 0.8375(6) 0.5330(2) 0.7072(4) 0.0604(14) Uani 1 1 d . U . . .
C01K C 0.1246(6) 0.4310(2) 0.4904(4) 0.0630(15) Uani 1 1 d . U . . .
H14K H 0.1646 0.4124 0.5036 0.076 Uiso 1 1 calc R U . . .
C01L C -0.0365(6) 0.4547(2) 0.4731(5) 0.0688(17) Uani 1 1 d . U . . .
C01M C 0.6373(6) 0.5725(2) 0.6273(5) 0.0665(15) Uani 1 1 d . U . . .
C01O C 0.4036(6) 0.58963(19) 0.9093(4) 0.0578(13) Uani 1 1 d . U . . .
N1P N 1.0180(5) 0.35793(19) 0.6716(4) 0.0728(19) Uani 1 1 d . . . . .
C01Q C 0.5310(5) 0.7592(2) 0.5917(5) 0.0627(16) Uani 1 1 d . U . . .
H15Q H 0.4732 0.7724 0.5679 0.075 Uiso 1 1 calc R U . . .
C01R C 0.5230(6) 0.33024(19) 0.5888(4) 0.0640(16) Uani 1 1 d . U . . .
H16R H 0.4579 0.3289 0.5943 0.077 Uiso 1 1 calc R U . . .
C01S C 0.2520(7) 0.4257(2) 1.0035(5) 0.0745(18) Uani 1 1 d . U . . .
C01T C 0.4818(8) 0.4267(2) 0.9273(5) 0.0809(17) Uani 1 1 d . U . . .
C01U C 0.2087(7) 0.6478(2) 0.1164(5) 0.0760(18) Uani 1 1 d . U . . .
H17U H 0.2371 0.6265 0.1026 0.091 Uiso 1 1 calc R U . . .
C01V C 0.3460(6) 0.5957(2) 0.8232(5) 0.0635(14) Uani 1 1 d . U . . .
C01W C 0.6496(6) 0.5857(2) 0.4530(5) 0.0645(15) Uani 1 1 d . U . . .
C01X C 0.0409(6) 0.6025(2) 0.3200(5) 0.0674(16) Uani 1 1 d . U . . .
C01Y C 0.4300(6) 0.6153(2) 0.9699(4) 0.0597(15) Uani 1 1 d . U . . .
H18Y H 0.4129 0.6374 0.9552 0.072 Uiso 1 1 calc R U . . .
C01Z C 0.5759(6) 0.5970(2) 0.5813(5) 0.0642(15) Uani 1 1 d . U . . .
H19Z H 0.5333 0.6090 0.6093 0.077 Uiso 1 1 calc R U . . .
C020 C 0.8599(6) 0.4729(2) 0.7397(5) 0.0673(14) Uani 1 1 d . U . . .
N2 N 0.9549(6) 0.3832(2) 1.0647(4) 0.090(2) Uani 1 1 d . . . . .
C022 C 0.7809(6) 0.4664(2) 0.6728(5) 0.0672(15) Uani 1 1 d . U . . .
H20 H 0.7604 0.4445 0.6607 0.081 Uiso 1 1 calc R U . . .
C023 C 0.9061(7) 0.4439(2) 0.7888(5) 0.0733(16) Uani 1 1 d . U . . .
C024 C 0.3880(5) 0.6489(2) 0.3280(4) 0.0592(16) Uani 1 1 d . U . . .
C025 C 0.3946(6) 0.4168(2) 0.2536(4) 0.0667(17) Uani 1 1 d . U . . .
H21 H 0.3749 0.4230 0.1950 0.080 Uiso 1 1 calc R U . . .
C027 C 0.7035(5) 0.56014(19) 0.5004(4) 0.0567(14) Uani 1 1 d . U . . .
C028 C 0.4689(6) 0.3934(2) 0.2759(4) 0.0679(17) Uani 1 1 d . U . . .
C029 C 0.2835(6) 0.6933(2) 0.7132(4) 0.0588(15) Uani 1 1 d . U . . .
H22 H 0.2698 0.7145 0.6890 0.071 Uiso 1 1 calc R U . . .
C02A C 0.4331(6) 0.3973(2) 0.5788(4) 0.0628(15) Uani 1 1 d . U . . .
H23A H 0.4494 0.3900 0.6367 0.075 Uiso 1 1 calc R U . . .
C02B C 0.2164(7) 0.4595(2) 0.9826(5) 0.0782(19) Uani 1 1 d . U . . .
H24B H 0.1564 0.4666 0.9938 0.094 Uiso 1 1 calc R U . . .
N3C N 0.7733(7) 0.3683(2) 1.1168(5) 0.099(3) Uani 1 1 d . . . . .
C02D C 0.5538(6) 0.7883(2) 0.7393(5) 0.0702(18) Uani 1 1 d . U . . .
H25C H 0.5586 0.7854 0.8022 0.084 Uiso 1 1 calc R U . . .
H26D H 0.4976 0.8023 0.7183 0.084 Uiso 1 1 calc R U . . .
C02E C 0.3362(6) 0.43519(19) 0.4759(5) 0.0625(14) Uani 1 1 d . U . . .
C02F C 0.5794(6) 0.6031(2) 0.4942(5) 0.0639(15) Uani 1 1 d . U . . .
C02G C 0.3507(6) 0.4307(2) 0.3157(4) 0.0620(15) Uani 1 1 d . U . . .
H27G H 0.3010 0.4463 0.3007 0.074 Uiso 1 1 calc R U . . .
C02H C 0.4996(6) 0.3818(2) 0.3611(4) 0.0696(16) Uani 1 1 d . U . . .
H28H H 0.5471 0.3654 0.3748 0.084 Uiso 1 1 calc R U . . .
C02I C 0.7166(7) 0.3332(2) 0.5658(5) 0.0733(17) Uani 1 1 d . U . . .
C02J C 0.3651(7) 0.4702(2) 0.9282(5) 0.0692(15) Uani 1 1 d . U . . .
C02K C 0.4846(6) 0.5501(2) 1.0162(5) 0.0657(15) Uani 1 1 d . U . . .
H29K H 0.5027 0.5282 1.0323 0.079 Uiso 1 1 calc R U . . .
C02L C 0.5169(7) 0.4834(2) 0.8833(5) 0.0762(16) Uani 1 1 d . U . . .
C02N C 0.7299(6) 0.5791(2) 0.3332(4) 0.0636(17) Uani 1 1 d . U . . .
C02O C 0.5209(8) 0.3907(2) 0.9411(5) 0.0835(17) Uani 1 1 d . U . . .
C02P C 0.9420(7) 0.4174(2) 0.7459(5) 0.0768(17) Uani 1 1 d . U . . .
H30P H 0.9414 0.4186 0.6857 0.092 Uiso 1 1 calc R U . . .
C02Q C 0.3844(5) 0.6800(2) 0.3711(5) 0.0611(16) Uani 1 1 d . U . . .
H31Q H 0.3407 0.6964 0.3459 0.073 Uiso 1 1 calc R U . . .
C02R C 0.5465(7) 0.4500(2) 0.8951(5) 0.0810(17) Uani 1 1 d . U . . .
H32R H 0.6059 0.4429 0.8826 0.097 Uiso 1 1 calc R U . . .
C02S C 0.8169(7) 0.3364(2) 0.5520(5) 0.0775(18) Uani 1 1 d . U . . .
H33S H 0.8357 0.3561 0.5276 0.093 Uiso 1 1 calc R U . . .
C02T C 0.4282(6) 0.4934(2) 0.8944(5) 0.0702(15) Uani 1 1 d . U . . .
C02U C -0.0558(6) 0.6790(2) 0.6593(6) 0.0774(18) Uani 1 1 d . U . . .
H34U H -0.0484 0.6979 0.6207 0.093 Uiso 1 1 calc R U . . .
C02V C -0.1261(6) 0.6525(2) 0.6083(6) 0.0793(19) Uani 1 1 d . U . . .
H35V H -0.1304 0.6332 0.6465 0.095 Uiso 1 1 calc R U . . .
C02W C 0.3157(6) 0.5700(2) 0.7680(5) 0.0648(15) Uani 1 1 d . U . . .
H36W H 0.2767 0.5745 0.7138 0.078 Uiso 1 1 calc R U . . .
C02X C 0.7717(6) 0.5421(2) 0.4584(5) 0.0644(15) Uani 1 1 d . U . . .
H37X H 0.8085 0.5249 0.4882 0.077 Uiso 1 1 calc R U . . .
C02Y C 0.4808(6) 0.6077(2) 1.0505(5) 0.0624(16) Uani 1 1 d . U . . .
C02Z C 0.0457(7) 0.6239(2) 0.2438(5) 0.0724(17) Uani 1 1 d . U . . .
H38Z H 0.0082 0.6433 0.2361 0.087 Uiso 1 1 calc R U . . .
C030 C 0.4624(6) 0.7065(2) 0.7326(5) 0.0603(15) Uani 1 1 d . U . . .
H39 H 0.5244 0.6971 0.7425 0.072 Uiso 1 1 calc R U . . .
C031 C 0.3577(6) 0.4214(2) 0.5565(5) 0.0641(14) Uani 1 1 d . U . . .
C032 C 0.6969(6) 0.5529(2) 0.5895(5) 0.0650(14) Uani 1 1 d . U . . .
C033 C 1.0094(6) 0.3595(2) 0.7522(5) 0.0780(18) Uani 1 1 d . U . . .
H40 H 1.0237 0.3403 0.7864 0.094 Uiso 1 1 calc R U . . .
C034 C -0.0564(6) 0.6119(2) 0.5322(5) 0.0696(17) Uani 1 1 d . U . . .
H41 H -0.0655 0.5983 0.5790 0.084 Uiso 1 1 calc R U . . .
C035 C 0.6454(6) 0.8056(2) 0.7213(5) 0.0749(19) Uani 1 1 d . U . . .
H42A H 0.7021 0.7925 0.7465 0.090 Uiso 1 1 calc R U . . .
H43B H 0.6513 0.8275 0.7493 0.090 Uiso 1 1 calc R U . . .
C036 C 0.9793(7) 0.3886(2) 0.7932(5) 0.0782(17) Uani 1 1 d . U . . .
C037 C 0.3269(6) 0.6413(2) 0.2427(5) 0.0688(17) Uani 1 1 d . U . . .
H44 H 0.3351 0.6205 0.2179 0.083 Uiso 1 1 calc R U . . .
C038 C -0.1016(6) 0.6914(2) 0.7398(6) 0.085(2) Uani 1 1 d . U . . .
H45C H -0.1034 0.6729 0.7803 0.101 Uiso 1 1 calc R U . . .
H46D H -0.0611 0.7089 0.7709 0.101 Uiso 1 1 calc R U . . .
C039 C 1.0032(6) 0.5470(2) 0.8332(5) 0.0757(19) Uani 1 1 d . U . . .
N4A N 0.4571(8) 0.2759(2) 0.8525(5) 0.107(3) Uani 1 1 d . . . . .
C03B C 0.6488(7) 0.3590(2) 0.5351(5) 0.0702(16) Uani 1 1 d . U . . .
H47E H 0.6692 0.3772 0.5053 0.084 Uiso 1 1 calc R U . . .
C03C C 0.9784(8) 0.3168(3) 0.5547(6) 0.0854(19) Uani 1 1 d . U . . .
H48F H 0.9741 0.3353 0.5127 0.103 Uiso 1 1 calc R U . . .
C03E C 0.3835(6) 0.42051(19) 0.4082(4) 0.0586(14) Uani 1 1 d . U . . .
C03F C 0.3625(7) 0.2212(2) 0.6577(6) 0.0814(19) Uani 1 1 d . U . . .
H49G H 0.3045 0.2344 0.6373 0.098 Uiso 1 1 calc R U . . .
H50H H 0.3888 0.2146 0.6064 0.098 Uiso 1 1 calc R U . . .
C03G C 1.1540(7) 0.3299(3) 0.6207(6) 0.091(2) Uani 1 1 d . U . . .
H51I H 1.1584 0.3492 0.5831 0.110 Uiso 1 1 calc R U . . .
H52J H 1.1968 0.3341 0.6765 0.110 Uiso 1 1 calc R U . . .
C03H C 0.0017(6) 0.4850(2) 0.4501(4) 0.0633(15) Uani 1 1 d . U . . .
H53K H -0.0403 0.5031 0.4374 0.076 Uiso 1 1 calc R U . . .
C03I C 0.4533(6) 0.3968(2) 0.4259(4) 0.0625(15) Uani 1 1 d . U . . .
C03J C 1.0519(7) 0.3274(2) 0.6364(5) 0.0835(19) Uani 1 1 d . U . . .
H54L H 1.0515 0.3099 0.6808 0.100 Uiso 1 1 calc R U . . .
C03K C 0.9422(7) 0.4125(2) 0.9279(5) 0.0791(18) Uani 1 1 d . U . . .
C03L C 0.4368(8) 0.2430(2) 0.7159(6) 0.0847(19) Uani 1 1 d . U . . .
H55M H 0.4948 0.2293 0.7366 0.102 Uiso 1 1 calc R U . . .
C03M C 0.3386(8) 0.4162(2) 0.9863(5) 0.0793(17) Uani 1 1 d . U . . .
H56N H 0.3602 0.3946 1.0018 0.095 Uiso 1 1 calc R U . . .
C03N C 0.8675(6) 0.5661(2) 0.7291(5) 0.0683(16) Uani 1 1 d . U . . .
H57O H 0.8277 0.5835 0.7041 0.082 Uiso 1 1 calc R U . . .
C03O C 0.5394(6) 0.7544(2) 0.6944(5) 0.0669(17) Uani 1 1 d . U . . .
H58P H 0.5968 0.7406 0.7159 0.080 Uiso 1 1 calc R U . . .
C03P C 0.6833(7) 0.3063(2) 0.6088(5) 0.0693(17) Uani 1 1 d . U . . .
H59Q H 0.7263 0.2892 0.6296 0.083 Uiso 1 1 calc R U . . .
C03Q C -0.0107(6) 0.5965(2) 0.4585(5) 0.0672(16) Uani 1 1 d . U . . .
C03R C 0.3115(7) 0.4166(2) 0.7011(5) 0.074(2) Uani 1 1 d . U . . .
H60R H 0.3052 0.3929 0.6873 0.088 Uiso 1 1 calc R U . . .
H61S H 0.3725 0.4200 0.7417 0.088 Uiso 1 1 calc R U . . .
C03S C 0.6226(6) 0.7763(2) 0.5727(5) 0.0702(18) Uani 1 1 d . U . . .
H62T H 0.6154 0.7803 0.5100 0.084 Uiso 1 1 calc R U . . .
H63U H 0.6780 0.7616 0.5900 0.084 Uiso 1 1 calc R U . . .
C03T C 0.5139(6) 0.5752(2) 1.0745(5) 0.0676(17) Uani 1 1 d . U . . .
H64V H 0.5544 0.5710 1.1281 0.081 Uiso 1 1 calc R U . . .
C03U C 0.7828(6) 0.5503(2) 0.3750(4) 0.0646(17) Uani 1 1 d . U . . .
H65W H 0.8232 0.5377 0.3458 0.078 Uiso 1 1 calc R U . . .
C03V C 0.4816(6) 0.38484(19) 0.5185(5) 0.0661(15) Uani 1 1 d . U . . .
C03W C 0.6648(6) 0.5944(2) 0.3666(5) 0.0663(16) Uani 1 1 d . U . . .
H66 H 0.6275 0.6112 0.3349 0.080 Uiso 1 1 calc R U . . .
C03X C 0.6425(6) 0.8099(2) 0.6221(5) 0.0703(18) Uani 1 1 d . U . . .
H67 H 0.7042 0.8188 0.6125 0.084 Uiso 1 1 calc R U . . .
H68 H 0.5919 0.8258 0.5986 0.084 Uiso 1 1 calc R U . . .
C03Y C -0.0060(6) 0.6155(2) 0.3848(5) 0.0656(17) Uani 1 1 d . U . . .
H69Y H -0.0338 0.6368 0.3785 0.079 Uiso 1 1 calc R U . . .
C03Z C 0.6075(8) 0.3847(2) 0.9964(5) 0.0842(18) Uani 1 1 d . U . . .
H70Z H 0.6438 0.4023 1.0250 0.101 Uiso 1 1 calc R U . . .
C040 C 0.4368(8) 0.3050(3) 0.8530(6) 0.0859(19) Uani 1 1 d . U . . .
H71 H 0.3788 0.3112 0.8169 0.103 Uiso 1 1 calc R U . . .
C041 C -0.2273(6) 0.6668(3) 0.5772(6) 0.082(2) Uani 1 1 d . U . . .
H72A H -0.2699 0.6496 0.5470 0.098 Uiso 1 1 calc R U . . .
H73B H -0.2243 0.6851 0.5365 0.098 Uiso 1 1 calc R U . . .
C044 C 0.9073(6) 0.4404(2) 0.8815(5) 0.0730(16) Uani 1 1 d . U . . .
H74 H 0.8834 0.4579 0.9111 0.088 Uiso 1 1 calc R U . . .
C045 C 0.0317(6) 0.5649(2) 0.4721(5) 0.0658(16) Uani 1 1 d . U . . .
H75 H 0.0275 0.5524 0.5221 0.079 Uiso 1 1 calc R U . . .
C046 C 0.4921(8) 0.3322(2) 0.9040(6) 0.0868(19) Uani 1 1 d . U . . .
C047 C -0.2018(7) 0.7044(3) 0.7104(6) 0.091(2) Uani 1 1 d . U . . .
H76C H -0.1988 0.7245 0.6755 0.109 Uiso 1 1 calc R U . . .
H77D H -0.2290 0.7106 0.7615 0.109 Uiso 1 1 calc R U . . .
C049 C 0.9804(7) 0.3871(2) 0.8867(5) 0.0811(19) Uani 1 1 d . U . . .
H78 H 1.0075 0.3686 0.9188 0.097 Uiso 1 1 calc R U . . .
C04A C 0.4268(7) 0.5221(2) 0.3724(5) 0.074(2) Uani 1 1 d . U . . .
H79E H 0.4370 0.5420 0.4090 0.088 Uiso 1 1 calc R U . . .
H80F H 0.3789 0.5273 0.3204 0.088 Uiso 1 1 calc R U . . .
C04B C 0.4661(8) 0.3648(2) 0.8964(6) 0.0873(18) Uani 1 1 d . U . . .
H81G H 0.4081 0.3703 0.8591 0.105 Uiso 1 1 calc R U . . .
C04C C 1.1893(8) 0.3005(3) 0.5804(6) 0.100(2) Uani 1 1 d . U . . .
H82H H 1.2011 0.2826 0.6234 0.120 Uiso 1 1 calc R U . . .
H83I H 1.2507 0.3059 0.5627 0.120 Uiso 1 1 calc R U . . .
C04D C 0.1461(7) 0.5169(2) 0.6816(6) 0.084(2) Uani 1 1 d . U . . .
H84J H 0.1371 0.4989 0.7205 0.126 Uiso 1 1 calc R U . . .
H85K H 0.0972 0.5156 0.6293 0.126 Uiso 1 1 calc R U . . .
H86L H 0.1404 0.5380 0.7104 0.126 Uiso 1 1 calc R U . . .
C04E C 0.5211(7) 0.5117(3) 0.3462(6) 0.090(3) Uani 1 1 d . U . . .
H87M H 0.5681 0.5067 0.3980 0.135 Uiso 1 1 calc R U . . .
H88N H 0.5449 0.5297 0.3146 0.135 Uiso 1 1 calc R U . . .
H89O H 0.5103 0.4922 0.3094 0.135 Uiso 1 1 calc R U . . .
C04F C 0.3342(8) 0.1905(2) 0.7017(6) 0.088(2) Uani 1 1 d . U . . .
H90P H 0.3907 0.1762 0.7186 0.106 Uiso 1 1 calc R U . . .
H91Q H 0.2857 0.1781 0.6612 0.106 Uiso 1 1 calc R U . . .
C04G C 0.9534(7) 0.5741(2) 0.7863(5) 0.0753(18) Uani 1 1 d . U . . .
H92R H 0.9767 0.5959 0.7932 0.090 Uiso 1 1 calc R U . . .
C04H C 1.0166(8) 0.2875(3) 0.5125(6) 0.100(2) Uani 1 1 d . U . . .
H04A H 1.0124 0.2683 0.5503 0.119 Uiso 1 1 calc R U . . .
H04B H 0.9716 0.2832 0.4580 0.119 Uiso 1 1 calc R U . . .
C04I C 0.5993(7) 0.5923(2) 0.7697(5) 0.0770(18) Uani 1 1 d . U . . .
H94T H 0.6128 0.6142 0.7478 0.092 Uiso 1 1 calc R U . . .
H95U H 0.5292 0.5899 0.7627 0.092 Uiso 1 1 calc R U . . .
C04J C 0.7281(10) 0.3464(3) 1.0698(7) 0.103(2) Uani 1 1 d . U . . .
H96V H 0.7543 0.3249 1.0753 0.124 Uiso 1 1 calc R U . . .
C04K C 0.2420(7) 0.5144(2) 0.6584(5) 0.0773(18) Uani 1 1 d . U . . .
H97W H 0.2558 0.5347 0.6284 0.093 Uiso 1 1 calc R U . . .
H98$ H 0.2430 0.4957 0.6185 0.093 Uiso 1 1 calc R U . . .
C04L C 0.9370(8) 0.4104(3) 1.0213(6) 0.092(2) Uani 1 1 d . U . . .
H99$ H 0.9203 0.4295 1.0500 0.111 Uiso 1 1 calc R U . . .
C04M C 0.0629(9) 0.6559(3) -0.0425(5) 0.099(2) Uani 1 1 d . U . . .
H100 H 0.0300 0.6472 -0.0987 0.119 Uiso 1 1 calc R U . . .
H101 H 0.0315 0.6767 -0.0313 0.119 Uiso 1 1 calc R U . . .
C04N C 0.2928(9) 0.2002(3) 0.7833(7) 0.101(2) Uani 1 1 d . U . . .
H102 H 0.2302 0.2110 0.7647 0.121 Uiso 1 1 calc R U . . .
H103 H 0.2821 0.1800 0.8152 0.121 Uiso 1 1 calc R U . . .
C04O C 0.5734(6) 0.4708(2) 0.5796(5) 0.0754(18) Uani 1 1 d . U . . .
H104 H 0.5948 0.4519 0.6178 0.091 Uiso 1 1 calc R U . . .
H105 H 0.5334 0.4621 0.5265 0.091 Uiso 1 1 calc R U . . .
C04P C 0.6418(9) 0.3505(3) 1.0094(6) 0.094(2) Uani 1 1 d . U . . .
C04Q C 0.0525(8) 0.6302(3) 0.0310(6) 0.101(2) Uani 1 1 d . U . . .
H106 H -0.0158 0.6268 0.0329 0.121 Uiso 1 1 calc R U . . .
H107 H 0.0799 0.6088 0.0181 0.121 Uiso 1 1 calc R U . . .
C04R C 0.6777(7) 0.5013(3) 0.8659(6) 0.088(2) Uani 1 1 d . U . . .
H108 H 0.6894 0.4794 0.8424 0.106 Uiso 1 1 calc R U . . .
H109 H 0.7066 0.5179 0.8327 0.106 Uiso 1 1 calc R U . . .
C04T C 0.5128(7) 0.4931(3) 0.6244(6) 0.095(3) Uani 1 1 d . U . . .
H110 H 0.5528 0.5033 0.6746 0.142 Uiso 1 1 calc R U . . .
H111 H 0.4622 0.4803 0.6431 0.142 Uiso 1 1 calc R U . . .
H112 H 0.4842 0.5103 0.5844 0.142 Uiso 1 1 calc R U . . .
C04U C 1.1100(8) 0.2873(3) 0.4927(6) 0.096(2) Uani 1 1 d . U . . .
H113 H 1.1123 0.3020 0.4431 0.115 Uiso 1 1 calc R U . . .
H114 H 1.1269 0.2649 0.4769 0.115 Uiso 1 1 calc R U . . .
C04V C 0.2327(7) 0.4271(3) 0.7410(6) 0.092(3) Uani 1 1 d . U . . .
H115 H 0.2389 0.4506 0.7542 0.138 Uiso 1 1 calc R U . . .
H116 H 0.2335 0.4147 0.7943 0.138 Uiso 1 1 calc R U . . .
H117 H 0.1724 0.4231 0.7013 0.138 Uiso 1 1 calc R U . . .
C04W C 0.5858(8) 0.3251(3) 0.9629(6) 0.089(2) Uani 1 1 d . U . . .
H118 H 0.6079 0.3031 0.9691 0.107 Uiso 1 1 calc R U . . .
C04X C 0.3585(8) 0.2234(2) 0.8442(6) 0.091(2) Uani 1 1 d . U . . .
H119 H 0.4149 0.2109 0.8733 0.109 Uiso 1 1 calc R U . . .
H120 H 0.3239 0.2315 0.8891 0.109 Uiso 1 1 calc R U . . .
C04Y C -0.2676(7) 0.6794(3) 0.6569(7) 0.097(2) Uani 1 1 d . U . . .
H121 H -0.3307 0.6897 0.6368 0.116 Uiso 1 1 calc R U . . .
H122 H -0.2769 0.6605 0.6939 0.116 Uiso 1 1 calc R U . . .
C04Z C 0.3925(8) 0.2532(3) 0.7968(6) 0.092(2) Uani 1 1 d . U . . .
H123 H 0.3339 0.2662 0.7737 0.111 Uiso 1 1 calc R U . . .
C050 C 0.6422(8) 0.5901(3) 0.8629(6) 0.097(3) Uani 1 1 d . U . . .
H124 H 0.6063 0.5742 0.8910 0.145 Uiso 1 1 calc R U . . .
H125 H 0.6399 0.6117 0.8897 0.145 Uiso 1 1 calc R U . . .
H126 H 0.7087 0.5829 0.8692 0.145 Uiso 1 1 calc R U . . .
C052 C 0.2197(8) 0.6741(3) 0.0440(5) 0.087(2) Uani 1 1 d . U . . .
H127 H 0.1950 0.6956 0.0590 0.104 Uiso 1 1 calc R U . . .
H128 H 0.2880 0.6767 0.0407 0.104 Uiso 1 1 calc R U . . .
C053 C 0.1622(9) 0.6623(3) -0.0467(5) 0.098(2) Uani 1 1 d . U . . .
H129 H 0.1656 0.6795 -0.0905 0.118 Uiso 1 1 calc R U . . .
H130 H 0.1918 0.6421 -0.0647 0.118 Uiso 1 1 calc R U . . .
C057 C 0.9453(10) 0.3849(4) 1.1592(6) 0.116(2) Uani 1 1 d . U . . .
H131 H 0.9280 0.4077 1.1734 0.140 Uiso 1 1 calc R U . . .
C058 C 0.8628(10) 0.3603(4) 1.1745(6) 0.119(2) Uani 1 1 d . U . . .
H132 H 0.8817 0.3374 1.1623 0.142 Uiso 1 1 calc R U . . .
C059 C 0.7257(8) 0.5027(4) 0.9549(7) 0.119(4) Uani 1 1 d . U . . .
H133 H 0.7059 0.5226 0.9820 0.178 Uiso 1 1 calc R U . . .
H134 H 0.7949 0.5033 0.9574 0.178 Uiso 1 1 calc R U . . .
H135 H 0.7089 0.4833 0.9857 0.178 Uiso 1 1 calc R U . . .
C05A C 1.0294(12) 0.3766(4) 1.3158(7) 0.146(3) Uani 1 1 d . U . . .
H136 H 1.0885 0.3688 1.3534 0.176 Uiso 1 1 calc R U . . .
H137 H 1.0166 0.3993 1.3333 0.176 Uiso 1 1 calc R U . . .
C05B C 0.9459(11) 0.3543(4) 1.3252(7) 0.140(3) Uani 1 1 d . U . . .
H138 H 0.9372 0.3550 1.3860 0.168 Uiso 1 1 calc R U . . .
H139 H 0.9633 0.3314 1.3130 0.168 Uiso 1 1 calc R U . . .
C05C C 0.8500(11) 0.3624(4) 1.2674(7) 0.139(3) Uani 1 1 d . U . . .
H05A H 0.8006 0.3466 1.2780 0.166 Uiso 1 1 calc R U . . .
H05B H 0.8293 0.3847 1.2803 0.166 Uiso 1 1 calc R U . . .
C05D C 1.0433(11) 0.3762(4) 1.2116(7) 0.135(3) Uani 1 1 d . U . . .
H141 H 1.0915 0.3926 1.2018 0.162 Uiso 1 1 calc R U . . .
H142 H 1.0639 0.3542 1.1954 0.162 Uiso 1 1 calc R U . . .

loop_
_atom_site_aniso_label
_atom_site_aniso_U_11
_atom_site_aniso_U_22
_atom_site_aniso_U_33
_atom_site_aniso_U_23
_atom_site_aniso_U_13
_atom_site_aniso_U_12
Cl01 0.0882(14) 0.0693(13) 0.0595(10) -0.0093(10) -0.0105(9) 0.0023(11)
Cl02 0.1257(19) 0.0809(15) 0.0565(10) 0.0023(10) 0.0239(11) 0.0260(14)
Cl03 0.0841(15) 0.132(2) 0.0549(10) 0.0251(12) 0.0037(9) 0.0132(14)
Cl04 0.0853(15) 0.0755(15) 0.0891(13) -0.0030(12) 0.0220(11) -0.0007(12)
Cl05 0.116(2) 0.0892(18) 0.0964(16) -0.0264(14) -0.0240(14) 0.0214(16)
Cl06 0.1090(19) 0.098(2) 0.0964(16) 0.0139(14) 0.0051(14) -0.0036(16)
O007 0.062(3) 0.055(3) 0.070(3) 0.005(3) 0.000(2) 0.002(3)
O008 0.076(4) 0.060(3) 0.064(3) 0.010(3) 0.009(3) 0.006(3)
O009 0.091(4) 0.069(4) 0.056(3) -0.008(3) 0.016(3) 0.013(3)
O00A 0.110(5) 0.077(4) 0.068(3) 0.029(3) 0.022(3) 0.037(4)
O00B 0.123(5) 0.061(4) 0.067(3) -0.009(3) -0.011(3) 0.013(3)
N5C 0.064(4) 0.049(4) 0.055(3) 0.009(3) 0.001(3) -0.005(3)
O00D 0.082(4) 0.078(4) 0.101(4) 0.019(3) 0.020(3) 0.013(3)
N00E 0.069(4) 0.064(4) 0.057(3) -0.003(3) -0.003(3) -0.002(3)
N00F 0.075(4) 0.057(4) 0.056(3) -0.001(3) 0.006(3) -0.002(3)
N00H 0.053(4) 0.072(5) 0.060(3) -0.015(3) -0.010(3) 0.013(4)
N00I 0.071(4) 0.067(5) 0.064(4) 0.008(3) 0.004(3) 0.012(4)
N00J 0.120(6) 0.045(4) 0.051(3) 0.004(3) 0.015(4) 0.012(4)
N00K 0.093(5) 0.070(5) 0.062(4) 0.001(3) -0.001(4) 0.018(4)
C9L 0.077(3) 0.049(3) 0.048(2) -0.001(2) 0.002(2) 0.006(3)
C00M 0.073(3) 0.052(3) 0.049(3) -0.005(2) -0.003(2) 0.008(3)
C5N 0.063(3) 0.055(3) 0.070(3) 0.015(3) -0.004(3) 0.008(3)
N00O 0.081(4) 0.053(4) 0.062(3) -0.010(3) -0.002(3) 0.011(4)
C00P 0.075(3) 0.065(3) 0.056(3) 0.004(3) 0.008(3) 0.011(3)
C8Q 0.080(3) 0.050(3) 0.050(3) 0.005(2) 0.006(3) 0.003(3)
C14R 0.074(3) 0.052(3) 0.051(3) 0.002(2) 0.006(2) 0.014(3)
C00S 0.081(3) 0.050(3) 0.051(3) -0.001(3) 0.003(3) 0.012(3)
C00T 0.055(3) 0.058(3) 0.054(3) 0.000(3) -0.004(3) 0.010(3)
C1U 0.101(4) 0.055(3) 0.057(3) -0.006(3) 0.005(3) 0.023(3)
C3V 0.097(3) 0.061(3) 0.058(3) 0.004(3) 0.011(3) 0.007(3)
C2W 0.087(3) 0.062(3) 0.059(3) -0.003(3) -0.001(3) 0.007(3)
C6X 0.059(3) 0.056(3) 0.065(3) 0.007(3) 0.004(3) 0.005(3)
C00Y 0.080(3) 0.070(3) 0.056(3) 0.000(3) 0.017(3) 0.016(3)
C4Z 0.069(4) 0.060(3) 0.053(3) -0.008(3) -0.010(3) 0.006(3)
C010 0.061(3) 0.058(3) 0.048(3) -0.003(3) 0.004(3) 0.008(3)
C7 0.078(3) 0.053(3) 0.060(3) 0.002(3) 0.006(3) 0.004(3)
C11 0.068(3) 0.060(3) 0.052(3) -0.005(3) 0.006(3) 0.005(3)
C10 0.062(3) 0.054(3) 0.044(3) -0.008(3) 0.001(2) -0.003(3)
C12 0.072(3) 0.063(3) 0.057(3) 0.007(3) 0.010(2) 0.015(3)
C13 0.076(3) 0.065(3) 0.053(3) 0.001(3) 0.005(3) 0.018(3)
C016 0.081(3) 0.052(3) 0.051(3) -0.008(2) 0.003(2) 0.011(3)
C017 0.078(3) 0.052(3) 0.047(2) 0.001(2) 0.005(2) 0.009(3)
C018 0.077(4) 0.060(4) 0.059(3) -0.002(3) 0.008(3) 0.004(3)
C019 0.074(3) 0.058(3) 0.057(3) 0.005(3) -0.001(3) 0.008(3)
C01A 0.093(4) 0.048(3) 0.048(3) -0.005(3) -0.003(3) 0.012(3)
C01B 0.060(3) 0.053(3) 0.067(3) 0.015(3) 0.002(3) -0.001(3)
C01C 0.111(4) 0.067(4) 0.053(3) -0.001(3) -0.007(3) 0.007(4)
C01D 0.052(3) 0.054(3) 0.062(3) 0.014(3) -0.002(3) 0.003(3)
C01E 0.083(3) 0.053(3) 0.049(3) 0.001(3) -0.006(3) 0.016(3)
C01F 0.080(3) 0.055(3) 0.059(3) -0.002(3) 0.008(3) 0.007(3)
C01G 0.063(3) 0.054(3) 0.073(3) 0.004(3) -0.001(3) 0.002(3)
C01H 0.086(3) 0.054(3) 0.058(3) -0.002(3) -0.002(3) 0.017(3)
C01I 0.065(3) 0.051(3) 0.049(3) -0.002(2) 0.001(2) 0.013(3)
C01J 0.064(3) 0.063(3) 0.053(3) 0.003(3) 0.010(2) 0.021(3)
C01K 0.080(3) 0.053(3) 0.052(3) -0.006(3) 0.003(3) 0.014(3)
C01L 0.097(4) 0.052(4) 0.055(3) -0.006(3) 0.008(3) 0.012(4)
C01M 0.070(3) 0.065(3) 0.064(3) 0.010(3) 0.010(3) 0.013(3)
C01O 0.072(3) 0.052(3) 0.048(2) -0.004(2) 0.008(2) 0.008(3)
N1P 0.069(4) 0.079(5) 0.067(4) 0.004(4) 0.004(3) 0.024(4)
C01Q 0.053(3) 0.066(4) 0.064(3) 0.006(3) -0.002(3) 0.002(3)
C01R 0.086(4) 0.052(3) 0.050(3) 0.001(3) 0.002(3) 0.016(3)
C01S 0.092(4) 0.069(4) 0.061(3) 0.004(3) 0.011(3) 0.000(4)
C01T 0.109(4) 0.068(3) 0.066(3) 0.004(3) 0.017(3) 0.015(3)
C01U 0.105(4) 0.066(4) 0.052(3) 0.001(3) -0.001(3) 0.009(4)
C01V 0.078(3) 0.054(3) 0.056(3) 0.006(3) 0.005(3) 0.014(3)
C01W 0.061(3) 0.066(3) 0.064(3) 0.005(3) 0.005(3) 0.006(3)
C01X 0.085(4) 0.051(3) 0.062(3) -0.002(3) 0.002(3) 0.010(3)
C01Y 0.070(3) 0.050(3) 0.057(3) 0.003(3) 0.008(3) 0.009(3)
C01Z 0.063(3) 0.059(3) 0.068(3) 0.009(3) 0.005(3) 0.009(3)
C020 0.079(3) 0.071(3) 0.052(3) 0.006(3) 0.012(2) 0.016(3)
N2 0.118(6) 0.102(6) 0.047(3) 0.008(4) 0.004(4) 0.005(5)
C022 0.073(3) 0.071(3) 0.057(3) 0.005(3) 0.009(3) 0.020(3)
C023 0.092(3) 0.071(3) 0.055(3) 0.008(3) 0.008(3) 0.017(3)
C024 0.062(3) 0.056(3) 0.052(3) 0.008(3) -0.007(3) -0.004(3)
C025 0.094(4) 0.057(4) 0.042(3) 0.001(3) -0.006(3) 0.015(3)
C027 0.055(3) 0.057(3) 0.056(3) 0.005(3) 0.004(2) 0.006(3)
C028 0.089(4) 0.066(4) 0.046(3) -0.002(3) 0.005(3) 0.018(3)
C029 0.067(4) 0.055(3) 0.052(3) 0.000(3) 0.004(3) 0.003(3)
C02A 0.086(3) 0.054(3) 0.045(3) 0.001(3) 0.002(3) 0.009(3)
C02B 0.097(4) 0.070(4) 0.064(3) -0.004(3) 0.003(3) 0.007(4)
N3C 0.141(8) 0.091(6) 0.066(4) 0.032(5) 0.021(5) -0.003(6)
C02D 0.070(4) 0.070(4) 0.069(3) -0.001(3) 0.008(3) 0.001(3)
C02E 0.079(3) 0.051(3) 0.051(2) 0.001(2) -0.004(2) 0.012(3)
C02F 0.062(3) 0.059(3) 0.067(3) 0.006(3) 0.003(3) 0.005(3)
C02G 0.075(3) 0.054(3) 0.048(3) 0.000(3) -0.011(3) 0.009(3)
C02H 0.096(3) 0.058(3) 0.050(3) 0.000(3) 0.000(3) 0.011(3)
C02I 0.095(4) 0.062(4) 0.058(3) 0.006(3) -0.002(3) 0.019(3)
C02J 0.092(3) 0.059(3) 0.053(3) -0.002(3) 0.005(3) 0.014(3)
C02K 0.079(3) 0.053(3) 0.062(3) 0.002(3) 0.004(3) 0.013(3)
C02L 0.099(3) 0.067(3) 0.064(3) 0.008(3) 0.018(3) 0.008(3)
C02N 0.064(4) 0.075(4) 0.051(3) 0.007(3) 0.009(3) -0.002(3)
C02O 0.121(4) 0.067(3) 0.064(3) 0.006(3) 0.018(3) 0.022(3)
C02P 0.094(4) 0.076(4) 0.058(3) 0.008(3) 0.009(3) 0.022(3)
C02Q 0.056(3) 0.053(3) 0.070(3) 0.010(3) -0.001(3) 0.006(3)
C02R 0.108(4) 0.069(3) 0.067(3) -0.002(3) 0.020(3) 0.017(3)
C02S 0.099(4) 0.073(4) 0.055(3) 0.004(3) 0.001(3) 0.023(4)
C02T 0.091(3) 0.064(3) 0.053(3) 0.001(3) 0.004(3) 0.013(3)
C02U 0.077(4) 0.070(4) 0.075(3) -0.015(3) -0.016(3) 0.012(3)
C02V 0.080(4) 0.071(4) 0.078(3) -0.012(3) -0.009(3) 0.012(3)
C02W 0.079(3) 0.054(3) 0.056(3) 0.000(3) -0.002(3) 0.007(3)
C02X 0.067(3) 0.064(3) 0.061(3) 0.002(3) 0.008(3) 0.008(3)
C02Y 0.073(4) 0.050(3) 0.060(3) -0.003(3) 0.003(3) 0.009(3)
C02Z 0.089(4) 0.059(4) 0.062(3) 0.004(3) -0.005(3) 0.004(3)
C030 0.053(3) 0.061(3) 0.064(3) 0.001(3) 0.001(3) 0.008(3)
C031 0.082(3) 0.055(3) 0.053(3) -0.008(3) 0.006(3) 0.009(3)
C032 0.068(3) 0.068(3) 0.057(3) 0.006(3) 0.005(2) 0.010(3)
C033 0.093(4) 0.080(4) 0.059(3) 0.014(3) 0.008(3) 0.024(3)
C034 0.075(4) 0.058(4) 0.072(3) -0.002(3) 0.005(3) 0.005(3)
C035 0.075(4) 0.069(4) 0.074(4) -0.005(4) -0.005(3) -0.004(4)
C036 0.099(4) 0.076(4) 0.057(3) 0.015(3) 0.008(3) 0.027(3)
C037 0.079(4) 0.062(4) 0.061(3) -0.002(3) 0.001(3) -0.001(3)
C038 0.080(4) 0.077(4) 0.085(4) -0.040(4) -0.016(3) 0.024(4)
C039 0.079(4) 0.076(4) 0.068(3) -0.007(3) 0.003(3) 0.025(4)
N4A 0.196(9) 0.055(5) 0.074(5) 0.006(4) 0.031(5) 0.025(6)
C03B 0.098(4) 0.059(3) 0.049(3) 0.002(3) 0.002(3) 0.014(3)
C03C 0.109(4) 0.080(4) 0.066(3) 0.010(3) 0.013(3) 0.035(4)
C03E 0.080(3) 0.046(3) 0.045(2) 0.004(2) 0.001(2) 0.006(3)
C03F 0.108(5) 0.061(4) 0.074(4) 0.012(3) 0.014(4) 0.019(4)
C03G 0.111(5) 0.087(4) 0.073(4) 0.006(4) 0.008(4) 0.039(4)
C03H 0.077(3) 0.057(3) 0.055(3) -0.005(3) 0.009(3) 0.010(3)
C03I 0.085(3) 0.053(3) 0.047(3) 0.000(3) 0.006(3) 0.010(3)
C03J 0.105(4) 0.080(4) 0.064(3) 0.012(3) 0.012(3) 0.035(4)
C03K 0.099(4) 0.081(4) 0.054(3) 0.004(3) 0.003(3) 0.016(3)
C03L 0.120(4) 0.062(4) 0.071(3) 0.011(3) 0.014(3) 0.025(4)
C03M 0.111(4) 0.063(3) 0.060(3) 0.006(3) 0.006(3) 0.016(3)
C03N 0.069(3) 0.072(3) 0.063(3) -0.002(3) 0.006(3) 0.017(3)
C03O 0.068(4) 0.066(4) 0.062(3) 0.009(3) -0.001(3) -0.003(3)
C03P 0.097(4) 0.053(3) 0.052(3) 0.004(3) -0.002(3) 0.019(3)
C03Q 0.075(3) 0.057(3) 0.063(3) 0.003(3) -0.002(3) 0.004(3)
C03R 0.085(5) 0.077(5) 0.055(4) 0.006(4) 0.003(3) 0.019(4)
C03S 0.076(4) 0.063(4) 0.066(3) 0.007(3) 0.000(3) 0.001(3)
C03T 0.081(4) 0.060(4) 0.055(3) 0.003(3) -0.005(3) 0.010(3)
C03U 0.061(4) 0.075(4) 0.052(3) 0.005(3) -0.007(3) 0.004(3)
C03V 0.092(3) 0.050(3) 0.051(3) 0.002(2) -0.004(3) 0.011(3)
C03W 0.068(3) 0.063(3) 0.061(3) 0.010(3) -0.006(3) 0.001(3)
C03X 0.069(4) 0.071(4) 0.069(4) 0.007(3) 0.006(3) -0.006(4)
C03Y 0.074(4) 0.048(3) 0.071(3) -0.003(3) 0.005(3) 0.002(3)
C03Z 0.122(4) 0.071(4) 0.066(3) 0.005(3) 0.033(3) 0.014(4)
C040 0.118(4) 0.068(4) 0.071(3) 0.009(3) 0.018(3) 0.022(4)
C041 0.069(4) 0.081(4) 0.086(4) -0.035(4) -0.012(3) 0.019(4)
C044 0.091(3) 0.075(3) 0.053(3) 0.007(3) 0.012(3) 0.019(3)
C045 0.080(3) 0.056(3) 0.060(3) 0.000(3) 0.009(3) 0.007(3)
C046 0.128(4) 0.067(4) 0.068(3) 0.013(3) 0.027(3) 0.023(4)
C047 0.091(4) 0.081(5) 0.086(4) -0.031(4) -0.023(4) 0.021(4)
C049 0.105(4) 0.080(4) 0.056(3) 0.015(3) 0.006(3) 0.019(4)
C04A 0.089(5) 0.066(4) 0.062(4) 0.009(4) 0.005(4) 0.000(4)
C04B 0.121(4) 0.073(4) 0.072(3) 0.008(3) 0.028(3) 0.024(3)
C04C 0.107(5) 0.105(5) 0.086(4) 0.003(4) 0.008(4) 0.039(4)
C04D 0.104(6) 0.064(5) 0.077(5) -0.025(4) -0.001(4) -0.002(5)
C04E 0.112(7) 0.077(6) 0.073(5) 0.010(5) -0.002(5) -0.004(5)
C04F 0.112(5) 0.066(4) 0.082(4) 0.009(4) 0.007(4) 0.017(4)
C04G 0.084(4) 0.067(4) 0.072(4) 0.000(3) 0.005(3) 0.016(4)
C04H 0.124(5) 0.092(5) 0.079(4) 0.010(4) 0.010(4) 0.035(4)
C04I 0.089(4) 0.077(4) 0.066(3) 0.003(3) 0.017(3) 0.019(4)
C04J 0.148(5) 0.097(4) 0.068(4) 0.021(4) 0.028(4) 0.006(4)
C04K 0.095(4) 0.066(4) 0.066(3) -0.012(3) 0.002(3) 0.003(3)
C04L 0.119(4) 0.096(4) 0.061(3) 0.009(4) 0.013(3) 0.017(4)
C04M 0.135(5) 0.092(5) 0.056(4) 0.002(4) -0.024(4) 0.004(5)
C04N 0.127(5) 0.078(5) 0.095(4) 0.015(4) 0.014(4) 0.013(4)
C04O 0.080(4) 0.079(4) 0.066(3) -0.003(3) 0.008(3) 0.007(3)
C04P 0.135(5) 0.083(4) 0.069(4) 0.021(4) 0.032(4) 0.017(4)
C04Q 0.127(5) 0.087(4) 0.072(4) -0.002(4) -0.024(4) 0.003(4)
C04R 0.096(4) 0.086(4) 0.084(4) 0.010(4) 0.020(4) 0.008(4)
C04T 0.097(6) 0.099(6) 0.089(5) -0.007(5) 0.020(5) -0.021(5)
C04U 0.115(5) 0.098(5) 0.075(4) 0.006(4) 0.020(4) 0.041(4)
C04V 0.101(6) 0.097(6) 0.077(5) -0.006(5) 0.014(5) -0.007(5)
C04W 0.129(5) 0.070(4) 0.070(4) 0.011(3) 0.026(4) 0.016(4)
C04X 0.129(5) 0.072(4) 0.074(4) 0.008(4) 0.024(4) 0.025(4)
C04Y 0.078(4) 0.102(5) 0.100(4) -0.033(4) -0.010(4) 0.018(4)
C04Z 0.125(4) 0.066(4) 0.084(4) 0.004(3) 0.015(4) 0.026(4)
C050 0.113(6) 0.093(6) 0.087(5) 0.014(5) 0.024(5) 0.009(5)
C052 0.125(5) 0.081(4) 0.051(3) 0.001(3) 0.006(3) 0.009(4)
C053 0.142(5) 0.091(5) 0.055(3) 0.005(4) -0.002(4) 0.019(5)
C057 0.157(5) 0.133(5) 0.059(3) 0.011(4) 0.017(4) 0.000(4)
C058 0.159(5) 0.130(5) 0.069(4) 0.012(4) 0.029(4) 0.005(5)
C059 0.105(7) 0.146(9) 0.104(7) -0.026(7) 0.013(6) 0.025(7)
C05A 0.191(6) 0.166(6) 0.076(4) 0.015(5) 0.010(5) -0.001(6)
C05B 0.181(6) 0.166(6) 0.070(4) 0.019(5) 0.016(5) 0.000(6)
C05C 0.188(6) 0.155(6) 0.073(4) 0.026(4) 0.023(4) 0.003(5)
C05D 0.175(6) 0.152(6) 0.071(4) 0.012(5) 0.001(4) 0.009(5)

loop_
_atom_type_symbol
_atom_type_description
_atom_type_scat_dispersion_real
_atom_type_scat_dispersion_imag
_atom_type_scat_source
C C 0.0181 0.0091 'International Tables Vol C Tables 4.2.6.8 and 6.1.1.4'
H H 0.0000 0.0000 'International Tables Vol C Tables 4.2.6.8 and 6.1.1.4'
N N 0.0311 0.0180 'International Tables Vol C Tables 4.2.6.8 and 6.1.1.4'
O O 0.0492 0.0322 'International Tables Vol C Tables 4.2.6.8 and 6.1.1.4'
Cl Cl 0.3639 0.7018 'International Tables Vol C Tables 4.2.6.8 and 6.1.1.4'

loop_
_geom_angle_atom_site_label_1
_geom_angle_atom_site_label_2
_geom_angle_atom_site_label_3
_geom_angle
_geom_angle_site_symmetry_1
_geom_angle_site_symmetry_3
_geom_angle_publ_flag
C00S O007 C04A 120.1(6) . . ?
C00P O008 C04O 118.3(6) . . ?
C031 O009 C03R 118.6(6) . . ?
C01M O00A C04I 119.7(6) . . ?
C01H O00B C04K 115.8(6) . . ?
C5N N5C C01Q 118.9(7) . . ?
C02L O00D C04R 118.7(7) . . ?
C02Z N00E C01C 116.0(7) . . ?
C037 N00F C01U 116.3(7) . . ?
C4Z N00H C02U 117.6(8) . . ?
C030 N00I C03O 118.6(7) . . ?
C1U N00J C03L 118.7(8) . . ?
C02S N00K C03C 118.7(8) . . ?
C00M C9L C01K 124.7(7) . . ?
C00M C9L C016 119.3(7) . . ?
C01K C9L C016 115.6(7) . . ?
C9L C00M C00S 120.2(7) . . ?
C9L C00M C02E 121.8(7) . . ?
C00S C00M C02E 117.7(7) . . ?
N5C C5N C01D 120.0(7) . . ?
N5C C5N H1N 120.0 . . ?
C01D C5N H1N 120.0 . . ?
C034 N00O C02V 115.7(7) . . ?
O008 C00P C12 119.5(7) . . ?
O008 C00P C022 119.6(8) . . ?
C12 C00P C022 120.8(8) . . ?
C017 C8Q C00S 124.2(8) . . ?
C017 C8Q H2Q 117.9 . . ?
C00S C8Q H2Q 117.9 . . ?
C02K C14R C01O 117.5(7) . . ?
C02K C14R C01F 121.2(7) . . ?
C01O C14R C01F 121.3(6) . . ?
O007 C00S C8Q 123.7(7) . . ?
O007 C00S C00M 116.9(7) . . ?
C8Q C00S C00M 119.3(8) . . ?
C029 C00T C4Z 121.2(7) . . ?
C029 C00T C10 118.0(7) . . ?
C4Z C00T C10 120.8(7) . . ?
N00J C1U C01A 119.9(8) . . ?
N00J C1U H3U 120.1 . . ?
C01A C1U H3U 120.1 . . ?
C01T C3V C03M 123.0(9) . . ?
C01T C3V C02J 120.3(8) . . ?
C03M C3V C02J 116.6(8) . . ?
C02J C2W C02B 122.0(8) . . ?
C02J C2W H4W 119.0 . . ?
C02B C2W H4W 119.0 . . ?
C01B C6X C01D 119.4(7) . . ?
C01B C6X H5X 120.3 . . ?
C01D C6X H5X 120.3 . . ?
C020 C00Y C01J 120.0(8) . . ?
C020 C00Y C13 120.8(8) . . ?
C01J C00Y C13 118.8(8) . . ?
N00H C4Z C00T 126.0(8) . . ?
N00H C4Z H6Z 117.0 . . ?
C00T C4Z H6Z 117.0 . . ?
C029 C010 C11 119.3(7) . . ?
C029 C010 C030 122.7(7) . . ?
C11 C010 C030 118.0(7) . . ?
C019 C7 C045 119.7(7) . . ?
C019 C7 C017 120.5(7) . . ?
C045 C7 C017 119.4(6) . . ?
C010 C11 C01I 120.3(7) . . ?
C010 C11 H7 119.9 . . ?
C01I C11 H7 119.9 . . ?
C01I C10 C00T 120.4(7) . . ?
C01I C10 H8 119.8 . . ?
C00T C10 H8 119.8 . . ?
C00P C12 C01J 119.6(7) . . ?
C00P C12 C032 117.3(7) . . ?
C01J C12 C032 123.0(8) . . ?
C039 C13 C00Y 118.3(8) . . ?
C039 C13 H9 120.8 . . ?
C00Y C13 H9 120.8 . . ?
C03H C016 C017 123.5(7) . . ?
C03H C016 C9L 118.1(7) . . ?
C017 C016 C9L 118.4(7) . . ?
C8Q C017 C016 118.2(7) . . ?
C8Q C017 C7 118.2(7) . . ?
C016 C017 C7 123.7(7) . . ?
C01K C018 C01L 121.5(8) . . ?
C01K C018 H10 119.3 . . ?
C01L C018 H10 119.3 . . ?
C7 C019 C01X 121.8(8) . . ?
C7 C019 H11 119.1 . . ?
C01X C019 H11 119.1 . . ?
C01R C01A C03P 117.4(8) . . ?
C01R C01A C1U 122.4(8) . . ?
C03P C01A C1U 120.2(7) . . ?
C01G C01B C6X 120.5(7) . . ?
C01G C01B C02F 122.9(7) . . ?
C6X C01B C02F 116.5(7) . . ?
C01U C01C C04Q 110.4(8) . . ?
C01U C01C N00E 106.1(7) . . ?
C04Q C01C N00E 109.1(8) . . ?
C01U C01C H12C 110.4 . . ?
C04Q C01C H12C 110.4 . . ?
N00E C01C H12C 110.4 . . ?
C02Q C01D C6X 119.6(7) . . ?
C02Q C01D C5N 122.8(7) . . ?
C6X C01D C5N 117.5(7) . . ?
C03B C01E C01R 118.8(7) . . ?
C03B C01E C03V 123.7(8) . . ?
C01R C01E C03V 117.5(7) . . ?
C14R C01F C01H 117.6(7) . . ?
C14R C01F C02T 122.8(7) . . ?
C01H C01F C02T 119.6(7) . . ?
C01B C01G C024 120.3(8) . . ?
C01B C01G H13G 119.9 . . ?
C024 C01G H13G 119.9 . . ?
O00B C01H C02W 126.6(7) . . ?
O00B C01H C01F 112.8(7) . . ?
C02W C01H C01F 120.6(7) . . ?
C10 C01I C11 119.9(7) . . ?
C10 C01I C01V 118.5(7) . . ?
C11 C01I C01V 121.5(7) . . ?
C12 C01J C03N 121.9(7) . . ?
C12 C01J C00Y 119.9(8) . . ?
C03N C01J C00Y 118.1(7) . . ?
C018 C01K C9L 124.7(8) . . ?
C018 C01K H14K 117.7 . . ?
C9L C01K H14K 117.7 . . ?
C03H C01L C018 116.5(8) . . ?
C03H C01L Cl04 122.2(6) . . ?
C018 C01L Cl04 121.3(7) . . ?
C032 C01M C01Z 123.4(7) . . ?
C032 C01M O00A 116.3(7) . . ?
C01Z C01M O00A 120.2(7) . . ?
C01Y C01O C14R 120.1(6) . . ?
C01Y C01O C01V 122.1(7) . . ?
C14R C01O C01V 117.8(6) . . ?
C033 N1P C03J 120.2(7) . . ?
N5C C01Q C03S 108.3(6) . . ?
N5C C01Q C03O 107.7(6) . . ?
C03S C01Q C03O 109.6(6) . . ?
N5C C01Q H15Q 110.4 . . ?
C03S C01Q H15Q 110.4 . . ?
C03O C01Q H15Q 110.4 . . ?
C01E C01R C01A 122.2(8) . . ?
C01E C01R H16R 118.9 . . ?
C01A C01R H16R 118.9 . . ?
C03M C01S C02B 120.1(8) . . ?
C03M C01S Cl06 123.0(7) . . ?
C02B C01S Cl06 116.8(7) . . ?
C3V C01T C02R 121.2(9) . . ?
C3V C01T C02O 123.9(9) . . ?
C02R C01T C02O 114.8(8) . . ?
C01C C01U N00F 113.0(6) . . ?
C01C C01U C052 109.2(7) . . ?
N00F C01U C052 107.0(7) . . ?
C01C C01U H17U 109.2 . . ?
N00F C01U H17U 109.2 . . ?
C052 C01U H17U 109.2 . . ?
C02W C01V C01O 120.8(7) . . ?
C02W C01V C01I 116.8(6) . . ?
C01O C01V C01I 122.1(7) . . ?
C027 C01W C03W 120.8(7) . . ?
C027 C01W C02F 117.8(6) . . ?
C03W C01W C02F 121.5(7) . . ?
C03Y C01X C019 119.2(7) . . ?
C03Y C01X C02Z 117.3(7) . . ?
C019 C01X C02Z 123.3(7) . . ?
C02Y C01Y C01O 118.9(7) . . ?
C02Y C01Y H18Y 120.5 . . ?
C01O C01Y H18Y 120.5 . . ?
C02F C01Z C01M 119.4(7) . . ?
C02F C01Z H19Z 120.3 . . ?
C01M C01Z H19Z 120.3 . . ?
C022 C020 C00Y 119.1(8) . . ?
C022 C020 C023 116.9(8) . . ?
C00Y C020 C023 124.0(8) . . ?
C04L N2 C057 115.5(9) . . ?
C020 C022 C00P 120.4(8) . . ?
C020 C022 H20 119.8 . . ?
C00P C022 H20 119.8 . . ?
C02P C023 C044 117.6(7) . . ?
C02P C023 C020 121.0(7) . . ?
C044 C023 C020 121.1(7) . . ?
C01G C024 C02Q 120.0(6) . . ?
C01G C024 C037 117.2(7) . . ?
C02Q C024 C037 122.8(7) . . ?
C02G C025 C028 120.9(7) . . ?
C02G C025 H21 119.5 . . ?
C028 C025 H21 119.5 . . ?
C01W C027 C032 122.2(7) . . ?
C01W C027 C02X 117.7(6) . . ?
C032 C027 C02X 120.0(7) . . ?
C02H C028 C025 123.0(7) . . ?
C02H C028 Cl02 117.4(6) . . ?
C025 C028 Cl02 119.5(5) . . ?
C00T C029 C010 122.1(7) . . ?
C00T C029 H22 118.9 . . ?
C010 C029 H22 118.9 . . ?
C03V C02A C031 121.8(7) . . ?
C03V C02A H23A 119.1 . . ?
C031 C02A H23A 119.1 . . ?
C2W C02B C01S 116.6(9) . . ?
C2W C02B H24B 121.7 . . ?
C01S C02B H24B 121.7 . . ?
C04J N3C C058 120.3(11) . . ?
C03O C02D C035 111.5(7) . . ?
C03O C02D H25C 109.3 . . ?
C035 C02D H25C 109.3 . . ?
C03O C02D H26D 109.3 . . ?
C035 C02D H26D 109.3 . . ?
H25C C02D H26D 108.0 . . ?
C031 C02E C03E 116.6(7) . . ?
C031 C02E C00M 122.6(7) . . ?
C03E C02E C00M 120.8(6) . . ?
C01Z C02F C01W 119.7(7) . . ?
C01Z C02F C01B 118.1(7) . . ?
C01W C02F C01B 122.2(6) . . ?
C025 C02G C03E 118.4(7) . . ?
C025 C02G H27G 120.8 . . ?
C03E C02G H27G 120.8 . . ?
C028 C02H C03I 115.4(7) . . ?
C028 C02H H28H 122.3 . . ?
C03I C02H H28H 122.3 . . ?
C03P C02I C03B 117.4(8) . . ?
C03P C02I C02S 123.6(8) . . ?
C03B C02I C02S 119.0(8) . . ?
C2W C02J C3V 120.8(8) . . ?
C2W C02J C02T 120.4(8) . . ?
C3V C02J C02T 118.7(8) . . ?
C03T C02K C14R 122.8(8) . . ?
C03T C02K H29K 118.6 . . ?
C14R C02K H29K 118.6 . . ?
C02T C02L O00D 117.2(8) . . ?
C02T C02L C02R 121.6(9) . . ?
O00D C02L C02R 120.9(8) . . ?
C03W C02N C03U 122.7(7) . . ?
C03W C02N Cl03 122.7(6) . . ?
C03U C02N Cl03 114.4(6) . . ?
C03Z C02O C04B 121.5(9) . . ?
C03Z C02O C01T 120.0(9) . . ?
C04B C02O C01T 118.5(9) . . ?
C023 C02P C036 120.2(7) . . ?
C023 C02P H30P 119.9 . . ?
C036 C02P H30P 119.9 . . ?
C01D C02Q C024 120.3(7) . . ?
C01D C02Q H31Q 119.9 . . ?
C024 C02Q H31Q 119.9 . . ?
C02L C02R C01T 118.0(9) . . ?
C02L C02R H32R 121.0 . . ?
C01T C02R H32R 121.0 . . ?
N00K C02S C02I 122.4(9) . . ?
N00K C02S H33S 118.8 . . ?
C02I C02S H33S 118.8 . . ?
C02L C02T C02J 119.7(8) . . ?
C02L C02T C01F 118.2(8) . . ?
C02J C02T C01F 122.1(8) . . ?
N00H C02U C02V 110.8(7) . . ?
N00H C02U C038 108.4(6) . . ?
C02V C02U C038 107.6(8) . . ?
N00H C02U H34U 110.0 . . ?
C02V C02U H34U 110.0 . . ?
C038 C02U H34U 110.0 . . ?
N00O C02V C041 110.8(7) . . ?
N00O C02V C02U 106.3(7) . . ?
C041 C02V C02U 111.7(7) . . ?
N00O C02V H35V 109.3 . . ?
C041 C02V H35V 109.3 . . ?
C02U C02V H35V 109.3 . . ?
C01V C02W C01H 121.9(7) . . ?
C01V C02W H36W 119.1 . . ?
C01H C02W H36W 119.1 . . ?
C03U C02X C027 120.4(7) . . ?
C03U C02X H37X 119.8 . . ?
C027 C02X H37X 119.8 . . ?
C01Y C02Y C03T 123.1(7) . . ?
C01Y C02Y Cl01 119.3(6) . . ?
C03T C02Y Cl01 117.3(6) . . ?
N00E C02Z C01X 122.6(8) . . ?
N00E C02Z H38Z 118.7 . . ?
C01X C02Z H38Z 118.7 . . ?
N00I C030 C010 124.4(7) . . ?
N00I C030 H39 117.8 . . ?
C010 C030 H39 117.8 . . ?
C02E C031 O009 116.9(7) . . ?
C02E C031 C02A 122.1(7) . . ?
O009 C031 C02A 120.3(6) . . ?
C01M C032 C027 117.0(7) . . ?
C01M C032 C12 120.5(6) . . ?
C027 C032 C12 122.4(7) . . ?
N1P C033 C036 124.2(8) . . ?
N1P C033 H40 117.9 . . ?
C036 C033 H40 117.9 . . ?
N00O C034 C03Q 122.7(8) . . ?
N00O C034 H41 118.6 . . ?
C03Q C034 H41 118.6 . . ?
C02D C035 C03X 111.2(7) . . ?
C02D C035 H42A 109.4 . . ?
C03X C035 H42A 109.4 . . ?
C02D C035 H43B 109.4 . . ?
C03X C035 H43B 109.4 . . ?
H42A C035 H43B 108.0 . . ?
C02P C036 C033 123.0(7) . . ?
C02P C036 C049 119.3(8) . . ?
C033 C036 C049 117.5(8) . . ?
N00F C037 C024 125.1(8) . . ?
N00F C037 H44 117.5 . . ?
C024 C037 H44 117.5 . . ?
C047 C038 C02U 111.3(7) . . ?
C047 C038 H45C 109.4 . . ?
C02U C038 H45C 109.4 . . ?
C047 C038 H46D 109.4 . . ?
C02U C038 H46D 109.4 . . ?
H45C C038 H46D 108.0 . . ?
C13 C039 C04G 124.3(8) . . ?
C13 C039 Cl05 118.5(6) . . ?
C04G C039 Cl05 117.0(7) . . ?
C040 N4A C04Z 119.2(10) . . ?
C01E C03B C02I 121.9(8) . . ?
C01E C03B H47E 119.0 . . ?
C02I C03B H47E 119.0 . . ?
N00K C03C C04H 113.9(9) . . ?
N00K C03C C03J 112.4(7) . . ?
C04H C03C C03J 109.8(8) . . ?
N00K C03C H48F 106.8 . . ?
C04H C03C H48F 106.8 . . ?
C03J C03C H48F 106.8 . . ?
C03I C03E C02E 122.7(6) . . ?
C03I C03E C02G 118.3(6) . . ?
C02E C03E C02G 119.0(7) . . ?
C04F C03F C03L 114.2(7) . . ?
C04F C03F H49G 108.7 . . ?
C03L C03F H49G 108.7 . . ?
C04F C03F H50H 108.7 . . ?
C03L C03F H50H 108.7 . . ?
H49G C03F H50H 107.6 . . ?
C04C C03G C03J 115.0(10) . . ?
C04C C03G H51I 108.5 . . ?
C03J C03G H51I 108.5 . . ?
C04C C03G H52J 108.5 . . ?
C03J C03G H52J 108.5 . . ?
H51I C03G H52J 107.5 . . ?
C01L C03H C016 123.6(8) . . ?
C01L C03H H53K 118.2 . . ?
C016 C03H H53K 118.2 . . ?
C03E C03I C02H 123.8(7) . . ?
C03E C03I C03V 118.2(6) . . ?
C02H C03I C03V 118.0(7) . . ?
N1P C03J C03G 113.0(9) . . ?
N1P C03J C03C 109.0(7) . . ?
C03G C03J C03C 113.5(7) . . ?
N1P C03J H54L 107.0 . . ?
C03G C03J H54L 107.0 . . ?
C03C C03J H54L 107.0 . . ?
C049 C03K C044 119.7(7) . . ?
C049 C03K C04L 121.1(8) . . ?
C044 C03K C04L 119.2(9) . . ?
N00J C03L C03F 112.6(7) . . ?
N00J C03L C04Z 112.2(7) . . ?
C03F C03L C04Z 107.5(9) . . ?
N00J C03L H55M 108.1 . . ?
C03F C03L H55M 108.1 . . ?
C04Z C03L H55M 108.1 . . ?
C01S C03M C3V 123.7(9) . . ?
C01S C03M H56N 118.2 . . ?
C3V C03M H56N 118.2 . . ?
C04G C03N C01J 123.5(8) . . ?
C04G C03N H57O 118.2 . . ?
C01J C03N H57O 118.2 . . ?
N00I C03O C02D 113.1(7) . . ?
N00I C03O C01Q 109.3(6) . . ?
C02D C03O C01Q 109.3(7) . . ?
N00I C03O H58P 108.4 . . ?
C02D C03O H58P 108.4 . . ?
C01Q C03O H58P 108.4 . . ?
C02I C03P C01A 122.2(8) . . ?
C02I C03P H59Q 118.9 . . ?
C01A C03P H59Q 118.9 . . ?
C03Y C03Q C045 122.7(7) . . ?
C03Y C03Q C034 118.8(7) . . ?
C045 C03Q C034 118.3(7) . . ?
C04V C03R O009 109.8(7) . . ?
C04V C03R H60R 109.7 . . ?
O009 C03R H60R 109.7 . . ?
C04V C03R H61S 109.7 . . ?
O009 C03R H61S 109.7 . . ?
H60R C03R H61S 108.2 . . ?
C01Q C03S C03X 112.1(7) . . ?
C01Q C03S H62T 109.2 . . ?
C03X C03S H62T 109.2 . . ?
C01Q C03S H63U 109.2 . . ?
C03X C03S H63U 109.2 . . ?
H62T C03S H63U 107.9 . . ?
C02K C03T C02Y 117.4(7) . . ?
C02K C03T H64V 121.3 . . ?
C02Y C03T H64V 121.3 . . ?
C02X C03U C02N 118.1(7) . . ?
C02X C03U H65W 120.9 . . ?
C02N C03U H65W 120.9 . . ?
C02A C03V C01E 117.1(6) . . ?
C02A C03V C03I 118.0(7) . . ?
C01E C03V C03I 124.7(7) . . ?
C02N C03W C01W 119.7(7) . . ?
C02N C03W H66 120.2 . . ?
C01W C03W H66 120.2 . . ?
C035 C03X C03S 111.6(7) . . ?
C035 C03X H67 109.3 . . ?
C03S C03X H67 109.3 . . ?
C035 C03X H68 109.3 . . ?
C03S C03X H68 109.3 . . ?
H67 C03X H68 108.0 . . ?
C03Q C03Y C01X 119.2(7) . . ?
C03Q C03Y H69Y 120.4 . . ?
C01X C03Y H69Y 120.4 . . ?
C02O C03Z C04P 118.9(10) . . ?
C02O C03Z H70Z 120.5 . . ?
C04P C03Z H70Z 120.5 . . ?
N4A C040 C046 128.1(11) . . ?
N4A C040 H71 115.9 . . ?
C046 C040 H71 115.9 . . ?
C02V C041 C04Y 109.1(7) . . ?
C02V C041 H72A 109.9 . . ?
C04Y C041 H72A 109.9 . . ?
C02V C041 H73B 109.9 . . ?
C04Y C041 H73B 109.9 . . ?
H72A C041 H73B 108.3 . . ?
C03K C044 C023 122.8(8) . . ?
C03K C044 H74 118.6 . . ?
C023 C044 H74 118.6 . . ?
C03Q C045 C7 117.3(7) . . ?
C03Q C045 H75 121.4 . . ?
C7 C045 H75 121.4 . . ?
C04B C046 C040 123.8(10) . . ?
C04B C046 C04W 115.7(10) . . ?
C040 C046 C04W 120.3(9) . . ?
C038 C047 C04Y 112.6(8) . . ?
C038 C047 H76C 109.1 . . ?
C04Y C047 H76C 109.1 . . ?
C038 C047 H77D 109.1 . . ?
C04Y C047 H77D 109.1 . . ?
H76C C047 H77D 107.8 . . ?
C03K C049 C036 120.4(8) . . ?
C03K C049 H78 119.8 . . ?
C036 C049 H78 119.8 . . ?
O007 C04A C04E 108.8(7) . . ?
O007 C04A H79E 109.9 . . ?
C04E C04A H79E 109.9 . . ?
O007 C04A H80F 109.9 . . ?
C04E C04A H80F 109.9 . . ?
H79E C04A H80F 108.3 . . ?
C046 C04B C02O 123.9(10) . . ?
C046 C04B H81G 118.1 . . ?
C02O C04B H81G 118.1 . . ?
C03G C04C C04U 112.0(8) . . ?
C03G C04C H82H 109.2 . . ?
C04U C04C H82H 109.2 . . ?
C03G C04C H83I 109.2 . . ?
C04U C04C H83I 109.2 . . ?
H82H C04C H83I 107.9 . . ?
C04K C04D H84J 109.5 . . ?
C04K C04D H85K 109.5 . . ?
H84J C04D H85K 109.5 . . ?
C04K C04D H86L 109.5 . . ?
H84J C04D H86L 109.5 . . ?
H85K C04D H86L 109.5 . . ?
C04A C04E H87M 109.5 . . ?
C04A C04E H88N 109.5 . . ?
H87M C04E H88N 109.5 . . ?
C04A C04E H89O 109.5 . . ?
H87M C04E H89O 109.5 . . ?
H88N C04E H89O 109.5 . . ?
C03F C04F C04N 109.8(8) . . ?
C03F C04F H90P 109.7 . . ?
C04N C04F H90P 109.7 . . ?
C03F C04F H91Q 109.7 . . ?
C04N C04F H91Q 109.7 . . ?
H90P C04F H91Q 108.2 . . ?
C03N C04G C039 116.0(9) . . ?
C03N C04G H92R 122.0 . . ?
C039 C04G H92R 122.0 . . ?
C04U C04H C03C 121.7(11) . . ?
C04U C04H H04A 106.9 . . ?
C03C C04H H04A 106.9 . . ?
C04U C04H H04B 106.9 . . ?
C03C C04H H04B 106.9 . . ?
H04A C04H H04B 106.7 . . ?
C050 C04I O00A 112.4(7) . . ?
C050 C04I H94T 109.1 . . ?
O00A C04I H94T 109.1 . . ?
C050 C04I H95U 109.1 . . ?
O00A C04I H95U 109.1 . . ?
H94T C04I H95U 107.9 . . ?
N3C C04J C04P 126.8(12) . . ?
N3C C04J H96V 116.6 . . ?
C04P C04J H96V 116.6 . . ?
C04D C04K O00B 111.2(7) . . ?
C04D C04K H97W 109.4 . . ?
O00B C04K H97W 109.4 . . ?
C04D C04K H98$ 109.4 . . ?
O00B C04K H98$ 109.4 . . ?
H97W C04K H98$ 108.0 . . ?
N2 C04L C03K 121.7(9) . . ?
N2 C04L H99$ 119.1 . . ?
C03K C04L H99$ 119.1 . . ?
C053 C04M C04Q 112.0(9) . . ?
C053 C04M H100 109.2 . . ?
C04Q C04M H100 109.2 . . ?
C053 C04M H101 109.2 . . ?
C04Q C04M H101 109.2 . . ?
H100 C04M H101 107.9 . . ?
C04X C04N C04F 113.1(9) . . ?
C04X C04N H102 109.0 . . ?
C04F C04N H102 109.0 . . ?
C04X C04N H103 109.0 . . ?
C04F C04N H103 109.0 . . ?
H102 C04N H103 107.8 . . ?
O008 C04O C04T 114.2(8) . . ?
O008 C04O H104 108.7 . . ?
C04T C04O H104 108.7 . . ?
O008 C04O H105 108.7 . . ?
C04T C04O H105 108.7 . . ?
H104 C04O H105 107.6 . . ?
C04J C04P C04W 126.5(11) . . ?
C04J C04P C03Z 115.3(11) . . ?
C04W C04P C03Z 118.2(10) . . ?
C01C C04Q C04M 109.8(8) . . ?
C01C C04Q H106 109.7 . . ?
C04M C04Q H106 109.7 . . ?
C01C C04Q H107 109.7 . . ?
C04M C04Q H107 109.7 . . ?
H106 C04Q H107 108.2 . . ?
C059 C04R O00D 114.9(8) . . ?
C059 C04R H108 108.5 . . ?
O00D C04R H108 108.5 . . ?
C059 C04R H109 108.5 . . ?
O00D C04R H109 108.5 . . ?
H108 C04R H109 107.5 . . ?
C04O C04T H110 109.5 . . ?
C04O C04T H111 109.5 . . ?
H110 C04T H111 109.5 . . ?
C04O C04T H112 109.5 . . ?
H110 C04T H112 109.5 . . ?
H111 C04T H112 109.5 . . ?
C04H C04U C04C 109.2(8) . . ?
C04H C04U H113 109.8 . . ?
C04C C04U H113 109.8 . . ?
C04H C04U H114 109.8 . . ?
C04C C04U H114 109.8 . . ?
H113 C04U H114 108.3 . . ?
C03R C04V H115 109.5 . . ?
C03R C04V H116 109.5 . . ?
H115 C04V H116 109.5 . . ?
C03R C04V H117 109.5 . . ?
H115 C04V H117 109.5 . . ?
H116 C04V H117 109.5 . . ?
C04P C04W C046 121.7(9) . . ?
C04P C04W H118 119.1 . . ?
C046 C04W H118 119.1 . . ?
C04N C04X C04Z 112.9(8) . . ?
C04N C04X H119 109.0 . . ?
C04Z C04X H119 109.0 . . ?
C04N C04X H120 109.0 . . ?
C04Z C04X H120 109.0 . . ?
H119 C04X H120 107.8 . . ?
C047 C04Y C041 112.7(9) . . ?
C047 C04Y H121 109.1 . . ?
C041 C04Y H121 109.1 . . ?
C047 C04Y H122 109.1 . . ?
C041 C04Y H122 109.1 . . ?
H121 C04Y H122 107.8 . . ?
N4A C04Z C04X 114.8(8) . . ?
N4A C04Z C03L 110.5(9) . . ?
C04X C04Z C03L 112.9(8) . . ?
N4A C04Z H123 106.0 . . ?
C04X C04Z H123 106.0 . . ?
C03L C04Z H123 106.0 . . ?
C04I C050 H124 109.5 . . ?
C04I C050 H125 109.5 . . ?
H124 C050 H125 109.5 . . ?
C04I C050 H126 109.5 . . ?
H124 C050 H126 109.5 . . ?
H125 C050 H126 109.5 . . ?
C053 C052 C01U 110.0(8) . . ?
C053 C052 H127 109.7 . . ?
C01U C052 H127 109.7 . . ?
C053 C052 H128 109.7 . . ?
C01U C052 H128 109.7 . . ?
H127 C052 H128 108.2 . . ?
C04M C053 C052 111.1(8) . . ?
C04M C053 H129 109.4 . . ?
C052 C053 H129 109.4 . . ?
C04M C053 H130 109.4 . . ?
C052 C053 H130 109.4 . . ?
H129 C053 H130 108.0 . . ?
N2 C057 C05D 106.4(9) . . ?
N2 C057 C058 108.7(9) . . ?
C05D C057 C058 113.6(11) . . ?
N2 C057 H131 109.4 . . ?
C05D C057 H131 109.4 . . ?
C058 C057 H131 109.4 . . ?
N3C C058 C05C 110.2(11) . . ?
N3C C058 C057 110.5(10) . . ?
C05C C058 C057 109.6(11) . . ?
N3C C058 H132 108.8 . . ?
C05C C058 H132 108.8 . . ?
C057 C058 H132 108.8 . . ?
C04R C059 H133 109.5 . . ?
C04R C059 H134 109.5 . . ?
H133 C059 H134 109.5 . . ?
C04R C059 H135 109.5 . . ?
H133 C059 H135 109.5 . . ?
H134 C059 H135 109.5 . . ?
C05B C05A C05D 108.7(11) . . ?
C05B C05A H136 110.0 . . ?
C05D C05A H136 110.0 . . ?
C05B C05A H137 110.0 . . ?
C05D C05A H137 110.0 . . ?
H136 C05A H137 108.3 . . ?
C05A C05B C05C 116.0(12) . . ?
C05A C05B H138 108.3 . . ?
C05C C05B H138 108.3 . . ?
C05A C05B H139 108.3 . . ?
C05C C05B H139 108.3 . . ?
H138 C05B H139 107.4 . . ?
C058 C05C C05B 108.2(12) . . ?
C058 C05C H05A 110.1 . . ?
C05B C05C H05A 110.1 . . ?
C058 C05C H05B 110.1 . . ?
C05B C05C H05B 110.1 . . ?
H05A C05C H05B 108.4 . . ?
C057 C05D C05A 105.4(11) . . ?
C057 C05D H141 110.7 . . ?
C05A C05D H141 110.7 . . ?
C057 C05D H142 110.7 . . ?
C05A C05D H142 110.7 . . ?
H141 C05D H142 108.8 . . ?

loop_
_geom_bond_atom_site_label_1
_geom_bond_atom_site_label_2
_geom_bond_distance
_geom_bond_site_symmetry_2
_geom_bond_publ_flag
Cl01 C02Y 1.759(8) . ?
Cl02 C028 1.769(7) . ?
Cl03 C02N 1.761(7) . ?
Cl04 C01L 1.670(9) . ?
Cl05 C039 1.753(9) . ?
Cl06 C01S 1.717(9) . ?
O007 C00S 1.364(9) . ?
O007 C04A 1.400(10) . ?
O008 C00P 1.361(9) . ?
O008 C04O 1.390(10) . ?
O009 C031 1.415(9) . ?
O009 C03R 1.429(9) . ?
O00A C01M 1.413(9) . ?
O00A C04I 1.461(10) . ?
O00B C01H 1.360(10) . ?
O00B C04K 1.490(10) . ?
N5C C5N 1.254(9) . ?
N5C C01Q 1.446(10) . ?
O00D C02L 1.382(11) . ?
O00D C04R 1.428(11) . ?
N00E C02Z 1.291(10) . ?
N00E C01C 1.501(11) . ?
N00F C037 1.266(10) . ?
N00F C01U 1.474(10) . ?
N00H C4Z 1.250(10) . ?
N00H C02U 1.418(10) . ?
N00I C030 1.257(10) . ?
N00I C03O 1.442(10) . ?
N00J C1U 1.259(11) . ?
N00J C03L 1.434(11) . ?
N00K C02S 1.339(10) . ?
N00K C03C 1.427(12) . ?
C9L C00M 1.382(11) . ?
C9L C01K 1.425(11) . ?
C9L C016 1.466(10) . ?
C00M C00S 1.408(11) . ?
C00M C02E 1.532(11) . ?
C5N C01D 1.488(11) . ?
C5N H1N 0.9300 . ?
N00O C034 1.244(10) . ?
N00O C02V 1.491(11) . ?
C00P C12 1.382(12) . ?
C00P C022 1.419(11) . ?
C8Q C017 1.366(11) . ?
C8Q C00S 1.366(10) . ?
C8Q H2Q 0.9300 . ?
C14R C02K 1.395(10) . ?
C14R C01O 1.427(10) . ?
C14R C01F 1.428(11) . ?
C00T C029 1.364(10) . ?
C00T C4Z 1.416(10) . ?
C00T C10 1.430(10) . ?
C1U C01A 1.460(12) . ?
C1U H3U 0.9300 . ?
C3V C01T 1.324(12) . ?
C3V C03M 1.386(12) . ?
C3V C02J 1.420(11) . ?
C2W C02J 1.376(11) . ?
C2W C02B 1.386(12) . ?
C2W H4W 0.9300 . ?
C6X C01B 1.393(11) . ?
C6X C01D 1.452(10) . ?
C6X H5X 0.9300 . ?
C00Y C020 1.399(12) . ?
C00Y C01J 1.441(11) . ?
C00Y C13 1.443(11) . ?
C4Z H6Z 0.9300 . ?
C010 C029 1.377(10) . ?
C010 C11 1.383(10) . ?
C010 C030 1.491(11) . ?
C7 C019 1.356(10) . ?
C7 C045 1.445(11) . ?
C7 C017 1.496(11) . ?
C11 C01I 1.394(11) . ?
C11 H7 0.9300 . ?
C10 C01I 1.362(10) . ?
C10 H8 0.9300 . ?
C12 C01J 1.387(11) . ?
C12 C032 1.511(11) . ?
C13 C039 1.386(12) . ?
C13 H9 0.9300 . ?
C016 C03H 1.424(11) . ?
C016 C017 1.427(11) . ?
C018 C01K 1.324(11) . ?
C018 C01L 1.438(11) . ?
C018 H10 0.9300 . ?
C019 C01X 1.407(11) . ?
C019 H11 0.9300 . ?
C01A C01R 1.397(11) . ?
C01A C03P 1.413(12) . ?
C01B C01G 1.389(10) . ?
C01B C02F 1.495(11) . ?
C01C C01U 1.472(12) . ?
C01C C04Q 1.498(12) . ?
C01C H12C 0.9800 . ?
C01D C02Q 1.376(10) . ?
C01E C03B 1.372(11) . ?
C01E C01R 1.385(11) . ?
C01E C03V 1.488(11) . ?
C01F C01H 1.429(11) . ?
C01F C02T 1.487(11) . ?
C01G C024 1.408(11) . ?
C01G H13G 0.9300 . ?
C01H C02W 1.399(11) . ?
C01I C01V 1.516(11) . ?
C01J C03N 1.406(12) . ?
C01K H14K 0.9300 . ?
C01L C03H 1.391(11) . ?
C01M C032 1.351(11) . ?
C01M C01Z 1.406(11) . ?
C01O C01Y 1.394(10) . ?
C01O C01V 1.445(10) . ?
N1P C033 1.275(10) . ?
N1P C03J 1.449(11) . ?
C01Q C03S 1.526(11) . ?
C01Q C03O 1.582(10) . ?
C01Q H15Q 0.9800 . ?
C01R H16R 0.9300 . ?
C01S C03M 1.341(12) . ?
C01S C02B 1.453(12) . ?
C01T C02R 1.446(13) . ?
C01T C02O 1.538(13) . ?
C01U C052 1.562(12) . ?
C01U H17U 0.9800 . ?
C01V C02W 1.353(10) . ?
C01W C027 1.394(10) . ?
C01W C03W 1.433(10) . ?
C01W C02F 1.442(11) . ?
C01X C03Y 1.394(11) . ?
C01X C02Z 1.464(11) . ?
C01Y C02Y 1.352(10) . ?
C01Y H18Y 0.9300 . ?
C01Z C02F 1.379(10) . ?
C01Z H19Z 0.9300 . ?
C020 C022 1.392(11) . ?
C020 C023 1.467(11) . ?
N2 C04L 1.279(12) . ?
N2 C057 1.494(11) . ?
C022 H20 0.9300 . ?
C023 C02P 1.391(12) . ?
C023 C044 1.437(10) . ?
C024 C02Q 1.413(11) . ?
C024 C037 1.466(10) . ?
C025 C02G 1.350(10) . ?
C025 C028 1.392(11) . ?
C025 H21 0.9300 . ?
C027 C032 1.427(10) . ?
C027 C02X 1.440(10) . ?
C028 C02H 1.390(10) . ?
C029 H22 0.9300 . ?
C02A C03V 1.344(10) . ?
C02A C031 1.420(11) . ?
C02A H23A 0.9300 . ?
C02B H24B 0.9300 . ?
N3C C04J 1.235(14) . ?
N3C C058 1.432(14) . ?
C02D C03O 1.517(12) . ?
C02D C035 1.524(12) . ?
C02D H25C 0.9700 . ?
C02D H26D 0.9700 . ?
C02E C031 1.346(10) . ?
C02E C03E 1.459(10) . ?
C02G C03E 1.477(9) . ?
C02G H27G 0.9300 . ?
C02H C03I 1.419(10) . ?
C02H H28H 0.9300 . ?
C02I C03P 1.384(12) . ?
C02I C03B 1.422(11) . ?
C02I C02S 1.461(13) . ?
C02J C02T 1.442(12) . ?
C02K C03T 1.361(11) . ?
C02K H29K 0.9300 . ?
C02L C02T 1.342(12) . ?
C02L C02R 1.397(12) . ?
C02N C03W 1.281(11) . ?
C02N C03U 1.453(11) . ?
C02O C03Z 1.369(13) . ?
C02O C04B 1.394(14) . ?
C02P C036 1.408(12) . ?
C02P H30P 0.9300 . ?
C02Q H31Q 0.9300 . ?
C02R H32R 0.9300 . ?
C02S H33S 0.9300 . ?
C02U C02V 1.557(12) . ?
C02U C038 1.580(12) . ?
C02U H34U 0.9800 . ?
C02V C041 1.518(12) . ?
C02V H35V 0.9800 . ?
C02W H36W 0.9300 . ?
C02X C03U 1.365(10) . ?
C02X H37X 0.9300 . ?
C02Y C03T 1.402(11) . ?
C02Z H38Z 0.9300 . ?
C030 H39 0.9300 . ?
C033 C036 1.425(12) . ?
C033 H40 0.9300 . ?
C034 C03Q 1.534(11) . ?
C034 H41 0.9300 . ?
C035 C03X 1.537(11) . ?
C035 H42A 0.9700 . ?
C035 H43B 0.9700 . ?
C036 C049 1.444(11) . ?
C037 H44 0.9300 . ?
C038 C047 1.484(12) . ?
C038 H45C 0.9700 . ?
C038 H46D 0.9700 . ?
C039 C04G 1.411(12) . ?
N4A C040 1.197(11) . ?
N4A C04Z 1.446(14) . ?
C03B H47E 0.9300 . ?
C03C C04H 1.485(13) . ?
C03C C03J 1.536(13) . ?
C03C H48F 0.9800 . ?
C03E C03I 1.351(10) . ?
C03F C04F 1.490(13) . ?
C03F C03L 1.517(14) . ?
C03F H49G 0.9700 . ?
C03F H50H 0.9700 . ?
C03G C04C 1.457(14) . ?
C03G C03J 1.493(14) . ?
C03G H51I 0.9700 . ?
C03G H52J 0.9700 . ?
C03H H53K 0.9300 . ?
C03I C03V 1.492(10) . ?
C03J H54L 0.9800 . ?
C03K C049 1.358(12) . ?
C03K C044 1.365(12) . ?
C03K C04L 1.463(12) . ?
C03L C04Z 1.548(13) . ?
C03L H55M 0.9800 . ?
C03M H56N 0.9300 . ?
C03N C04G 1.392(12) . ?
C03N H57O 0.9300 . ?
C03O H58P 0.9800 . ?
C03P H59Q 0.9300 . ?
C03Q C03Y 1.383(11) . ?
C03Q C045 1.391(11) . ?
C03R C04V 1.418(12) . ?
C03R H60R 0.9700 . ?
C03R H61S 0.9700 . ?
C03S C03X 1.540(12) . ?
C03S H62T 0.9700 . ?
C03S H63U 0.9700 . ?
C03T H64V 0.9300 . ?
C03U H65W 0.9300 . ?
C03W H66 0.9300 . ?
C03X H67 0.9700 . ?
C03X H68 0.9700 . ?
C03Y H69Y 0.9300 . ?
C03Z C04P 1.450(14) . ?
C03Z H70Z 0.9300 . ?
C040 C046 1.475(14) . ?
C040 H71 0.9300 . ?
C041 C04Y 1.530(13) . ?
C041 H72A 0.9700 . ?
C041 H73B 0.9700 . ?
C044 H74 0.9300 . ?
C045 H75 0.9300 . ?
C046 C04B 1.348(12) . ?
C046 C04W 1.479(14) . ?
C047 C04Y 1.498(13) . ?
C047 H76C 0.9700 . ?
C047 H77D 0.9700 . ?
C049 H78 0.9300 . ?
C04A C04E 1.503(13) . ?
C04A H79E 0.9700 . ?
C04A H80F 0.9700 . ?
C04B H81G 0.9300 . ?
C04C C04U 1.672(14) . ?
C04C H82H 0.9700 . ?
C04C H83I 0.9700 . ?
C04D C04K 1.453(12) . ?
C04D H84J 0.9600 . ?
C04D H85K 0.9600 . ?
C04D H86L 0.9600 . ?
C04E H87M 0.9600 . ?
C04E H88N 0.9600 . ?
C04E H89O 0.9600 . ?
C04F C04N 1.531(14) . ?
C04F H90P 0.9700 . ?
C04F H91Q 0.9700 . ?
C04G H92R 0.9300 . ?
C04H C04U 1.394(14) . ?
C04H H04A 0.9700 . ?
C04H H04B 0.9700 . ?
C04I C050 1.459(12) . ?
C04I H94T 0.9700 . ?
C04I H95U 0.9700 . ?
C04J C04P 1.393(15) . ?
C04J H96V 0.9300 . ?
C04K H97W 0.9700 . ?
C04K H98$ 0.9700 . ?
C04L H99$ 0.9300 . ?
C04M C053 1.423(14) . ?
C04M C04Q 1.556(14) . ?
C04M H100 0.9700 . ?
C04M H101 0.9700 . ?
C04N C04X 1.507(15) . ?
C04N H102 0.9700 . ?
C04N H103 0.9700 . ?
C04O C04T 1.485(13) . ?
C04O H104 0.9700 . ?
C04O H105 0.9700 . ?
C04P C04W 1.398(14) . ?
C04Q H106 0.9700 . ?
C04Q H107 0.9700 . ?
C04R C059 1.418(13) . ?
C04R H108 0.9700 . ?
C04R H109 0.9700 . ?
C04T H110 0.9600 . ?
C04T H111 0.9600 . ?
C04T H112 0.9600 . ?
C04U H113 0.9700 . ?
C04U H114 0.9700 . ?
C04V H115 0.9600 . ?
C04V H116 0.9600 . ?
C04V H117 0.9600 . ?
C04W H118 0.9300 . ?
C04X C04Z 1.519(14) . ?
C04X H119 0.9700 . ?
C04X H120 0.9700 . ?
C04Y H121 0.9700 . ?
C04Y H122 0.9700 . ?
C04Z H123 0.9800 . ?
C050 H124 0.9600 . ?
C050 H125 0.9600 . ?
C050 H126 0.9600 . ?
C052 C053 1.557(12) . ?
C052 H127 0.9700 . ?
C052 H128 0.9700 . ?
C053 H129 0.9700 . ?
C053 H130 0.9700 . ?
C057 C05D 1.498(17) . ?
C057 C058 1.562(17) . ?
C057 H131 0.9800 . ?
C058 C05C 1.482(14) . ?
C058 H132 0.9800 . ?
C059 H133 0.9600 . ?
C059 H134 0.9600 . ?
C059 H135 0.9600 . ?
C05A C05B 1.497(19) . ?
C05A C05D 1.658(15) . ?
C05A H136 0.9700 . ?
C05A H137 0.9700 . ?
C05B C05C 1.504(18) . ?
C05B H138 0.9700 . ?
C05B H139 0.9700 . ?
C05C H05A 0.9700 . ?
C05C H05B 0.9700 . ?
C05D H141 0.9700 . ?
C05D H142 0.9700 . ?
